data_7715205
loop_
_publ_author_name
'Zhang, Jie'
'Hou, Yuanfeng'
'Liu, Shihua'
'Lin, Jieli'
'Li, Zhongshu'

_publ_section_title
;
 The case of a &#x3bc;<sub>2</sub>-P aromatic phosphinine as a 4-electron
 donor forming &#x3c3;- and &#x3c0;-three-center-two-electron bonds.
;
_journal_issue 12
_journal_name_full 'Dalton transactions (Cambridge, England : 2003)'
_journal_page_first 5608
_journal_page_last 5615
_journal_paper_doi 10.1039/d4dt00228h
_journal_volume 53
_journal_year 2024
_chemical_formula_moiety 'C102 H72 O6 P8 Rh2, 6(C4 H8 O)'
_chemical_formula_sum 'C126 H120 O12 P8 Rh2'
_chemical_formula_weight 2279.79
_space_group_crystal_system monoclinic
_space_group_IT_number 14
_space_group_name_Hall '-P 2ybc'
_space_group_name_H-M_alt 'P 1 21/c 1'
_atom_sites_solution_hydrogens geom
_audit_creation_date 2023-09-16
_audit_creation_method
;
Olex2 1.5
(compiled 2021.12.09 svn.r5202d8cf for OlexSys, GUI svn.r6439)
;
_audit_update_record
;
2023-10-20 deposited with the CCDC.	2024-02-21 downloaded from the CCDC.
;
_cell_angle_alpha 90
_cell_angle_beta 109.9920(10)
_cell_angle_gamma 90
_cell_formula_units_Z 4
_cell_length_a 15.87110(10)
_cell_length_b 33.0914(3)
_cell_length_c 21.7367(2)
_cell_measurement_reflns_used 25199
_cell_measurement_temperature 149.99(10)
_cell_measurement_theta_max 73.8630
_cell_measurement_theta_min 2.9760
_cell_volume 10728.12(17)
_computing_cell_refinement 'CrysAlisPro 1.171.39.28b (Rigaku OD, 2015)'
_computing_data_collection 'CrysAlisPro 1.171.39.28b (Rigaku OD, 2015)'
_computing_data_reduction 'CrysAlisPro 1.171.39.28b (Rigaku OD, 2015)'
_computing_molecular_graphics 'Olex2 1.5 (Dolomanov et al., 2009)'
_computing_publication_material 'Olex2 1.5 (Dolomanov et al., 2009)'
_computing_structure_refinement 'SHELXL 2014/7 (Sheldrick, 2015)'
_computing_structure_solution 'ShelXT (Sheldrick, 2015)'
_diffrn_ambient_environment N~2~
_diffrn_ambient_temperature 149.99(10)
_diffrn_detector 'CCD plate'
_diffrn_measured_fraction_theta_full 0.999
_diffrn_measured_fraction_theta_max 0.971
_diffrn_measurement_details
;
List of Runs (angles in degrees, time in seconds):

  # Type    Start    End  Width  t~exp~   \w     \q     \k     \f   Frames
#--------------------------------------------------------------------------
  1  \w    -86.00 -35.00   0.50    3.05    --    0.00 -77.00 -90.00  102
  2  \w    -18.00  53.00   0.50    3.05    --    0.00  57.00 120.00  142
  3  \w      7.00  84.00   0.50    3.05    --    0.00  38.00 -60.00  154
  4  \w     80.00 109.00   0.50   12.21    --   95.20 -45.00 -30.00   58
  5  \w      7.00  74.00   0.50   12.21    --   95.20 -77.00  60.00  134
  6  \w     80.00 107.00   0.50   12.21    --   95.20 -77.00  60.00   54
  7  \w      6.00 103.00   0.50   12.21    --   95.20 -61.00  90.00  194
  8  \w     65.00 107.00   0.50   12.21    --   95.20 -77.00 -90.00   84
  9  \w      6.00  55.00   0.50   12.21    --   95.20 -77.00 -90.00   98
 10  \w      6.00 109.00   0.50   12.21    --   95.20 -30.00 120.00  206
 11  \w     17.00 108.00   0.50   12.21    --   95.20 -30.00 -90.00  182
 12  \w      6.00  36.00   0.50   12.21    --   95.20 -45.00 -30.00   60
 13  \w     83.00 109.00   0.50   12.21    --   95.20  45.00-150.00   52
 14  \w     97.00 185.00   0.50   12.21    --   95.20  30.00-150.00  176
;
_diffrn_measurement_device 'four-circle diffractometer'
_diffrn_measurement_device_type 'XtaLAB AFC12 (RINC): Kappa dual home/near'
_diffrn_measurement_method '\w scans'
_diffrn_orient_matrix_type 'CrysAlisPro convention (1999,Acta A55,543-557)'
_diffrn_orient_matrix_UB_11 0.0410263000
_diffrn_orient_matrix_UB_12 0.0307042000
_diffrn_orient_matrix_UB_13 0.0554577000
_diffrn_orient_matrix_UB_21 0.0918321000
_diffrn_orient_matrix_UB_22 -0.0048776000
_diffrn_orient_matrix_UB_23 -0.0086374000
_diffrn_orient_matrix_UB_31 -0.0233769000
_diffrn_orient_matrix_UB_32 0.0346786000
_diffrn_orient_matrix_UB_33 -0.0503470000
_diffrn_radiation_monochromator graphite
_diffrn_radiation_probe x-ray
_diffrn_radiation_type 'Cu K\a'
_diffrn_radiation_wavelength 1.54184
_diffrn_reflns_av_R_equivalents 0.0425
_diffrn_reflns_av_unetI/netI 0.0440
_diffrn_reflns_Laue_measured_fraction_full 0.999
_diffrn_reflns_Laue_measured_fraction_max 0.971
_diffrn_reflns_limit_h_max 19
_diffrn_reflns_limit_h_min -19
_diffrn_reflns_limit_k_max 40
_diffrn_reflns_limit_k_min -27
_diffrn_reflns_limit_l_max 25
_diffrn_reflns_limit_l_min -27
_diffrn_reflns_number 66736
_diffrn_reflns_point_group_measured_fraction_full 0.999
_diffrn_reflns_point_group_measured_fraction_max 0.971
_diffrn_reflns_theta_full 67.684
_diffrn_reflns_theta_max 74.148
_diffrn_reflns_theta_min 2.542
_diffrn_source 'fine-focus sealed X-ray tube'
_diffrn_source_type 'Enhance (Cu) X-ray Source'
_exptl_absorpt_coefficient_mu 4.127
_exptl_absorpt_correction_T_max 1.00000
_exptl_absorpt_correction_T_min 0.80890
_exptl_absorpt_correction_type multi-scan
_exptl_absorpt_process_details
;
CrysAlisPro 1.171.39.28b (Rigaku Oxford Diffraction, 2015)
Empirical absorption correction using spherical harmonics,
 implemented in SCALE3 ABSPACK scaling algorithm.
;
_exptl_crystal_colour 'clear reddish red'
_exptl_crystal_colour_lustre clear
_exptl_crystal_colour_modifier reddish
_exptl_crystal_colour_primary red
_exptl_crystal_density_diffrn 1.412
_exptl_crystal_description block
_exptl_crystal_F_000 4728
_exptl_crystal_size_max 0.12
_exptl_crystal_size_mid 0.12
_exptl_crystal_size_min 0.09
_refine_diff_density_max 2.246
_refine_diff_density_min -1.616
_refine_diff_density_rms 0.103
_refine_ls_extinction_method none
_refine_ls_goodness_of_fit_ref 1.064
_refine_ls_hydrogen_treatment constr
_refine_ls_matrix_type full
_refine_ls_number_parameters 1360
_refine_ls_number_reflns 21196
_refine_ls_number_restraints 116
_refine_ls_restrained_S_all 1.073
_refine_ls_R_factor_all 0.0743
_refine_ls_R_factor_gt 0.0632
_refine_ls_shift/su_max 0.002
_refine_ls_shift/su_mean 0.000
_refine_ls_structure_factor_coef Fsqd
_refine_ls_weighting_details 'w=1/[\s^2^(Fo^2^)+(0.0582P)^2^+52.4713P] where P=(Fo^2^+2Fc^2^)/3'
_refine_ls_weighting_scheme calc
_refine_ls_wR_factor_gt 0.1610
_refine_ls_wR_factor_ref 0.1674
_reflns_Friedel_coverage 0.000
_reflns_number_gt 17428
_reflns_number_total 21196
_reflns_threshold_expression 'I > 2\s(I)'
_cod_data_source_file d4dt00228h2.cif
_cod_data_source_block 8
_cod_depositor_comments 'Adding full bibliography for 7715202--7715205.cif.'
_cod_database_code 7715205
_shelx_shelxl_version_number 2014/7
_shelx_space_group_comment
;
The symmetry employed for this shelxl refinement is uniquely defined
by the following loop, which should always be used as a source of
symmetry information in preference to the above space-group names.
They are only intended as comments.
;
_shelx_estimated_absorpt_t_max 0.708
_shelx_estimated_absorpt_t_min 0.637
_olex2_refinement_description
;
1. Fixed Uiso
 At 1.2 times of:
  All C(H) groups, All C(H,H) groups
2. Restrained distances
 C115-C116
 1.45 with sigma of 0.02
 C112-C111
 1.6 with sigma of 0.02
3. Uiso/Uaniso restraints and constraints
Uanis(C130) \\sim Ueq, Uanis(C128) \\sim Ueq, Uanis(C126) \\sim Ueq,
Uanis(C129) \\sim Ueq, Uanis(C125) \\sim Ueq, Uanis(C124) \\sim Ueq, Uanis(O12)
\\sim Ueq, Uanis(C127) \\sim Ueq, Uanis(O13) \\sim Ueq, Uanis(C123) \\sim Ueq:
with sigma of 0.01 and sigma for terminal atoms of 0.02
Uanis(C115) \\sim Ueq, Uanis(C116) \\sim Ueq, Uanis(C117) \\sim Ueq,
Uanis(C118) \\sim Ueq, Uanis(O10) \\sim Ueq, Uanis(O9) \\sim Ueq, Uanis(C114)
\\sim Ueq, Uanis(C113) \\sim Ueq, Uanis(C111) \\sim Ueq: with sigma of 0.01 and
sigma for terminal atoms of 0.02
4. Others
 Fixed Sof: C125(0.5) H12G(0.5) H12H(0.5) C124(0.5) H12J(0.5) H12I(0.5)
 C130(0.5) H13A(0.5) H13B(0.5) O12(0.5) C127(0.5) H12K(0.5) H12L(0.5) C128(0.5)
 H12M(0.5) H12N(0.5) C126(0.5) H12O(0.5) H12P(0.5) O13(0.5) C123(0.5) H12Q(0.5)
 H12R(0.5) C129(0.5) H12T(0.5) H12S(0.5)
5.a Secondary CH2 refined with riding coordinates:
 C103(H10K,H10L), C104(H10J,H10I), C105(H10M,H10N), C106(H10G,H10H), C107(H10A,
 H10B), C108(H10C,H10D), C109(H10E,H10F), C110(H11A,H11B), C111(H11C,H11D),
 C112(H11E,H11F), C113(H11I,H11J), C114(H11G,H11H), C115(H11S,H11T), C116(H11M,
 H11N), C117(H11O,H11P), C118(H11Q,H11R), C119(H11K,H11L), C120(H12E,H12F),
 C121(H12A,H12B), C122(H12C,H12D), C125(H12G,H12H), C124(H12J,H12I), C130(H13A,
 H13B), C127(H12K,H12L), C128(H12M,H12N), C126(H12O,H12P), C123(H12Q,H12R),
 C129(H12T,H12S)
5.b Aromatic/amide H refined with riding coordinates:
 C2(H2), C4(H4), C7(H7), C9(H9), C12(H12), C14(H14), C17(H17), C18(H18),
 C19(H19), C20(H20), C21(H21), C23(H23), C24(H24), C25(H25), C26(H26), C27(H27),
  C29(H29), C30(H30), C31(H31), C32(H32), C33(H33), C35(H35), C37(H37),
 C40(H40), C41(H41), C42(H42), C43(H43), C44(H44), C46(H46), C47(H47), C48(H48),
  C49(H49), C50(H50), C52(H52), C53(H53), C54(H54), C55(H55), C56(H56),
 C58(H58), C60(H60), C63(H63), C64(H64), C65(H65), C66(H66), C67(H67), C69(H69),
  C70(H70), C71(H71), C72(H72), C73(H73), C75(H75), C76(H76), C77(H77),
 C78(H78), C79(H79), C81(H81), C82(H82), C83(H83), C84(H84), C85(H85), C87(H87),
  C89(H89), C92(H92), C93(H93), C94(H94), C95(H95), C96(H96), C98(H98),
 C99(H99), C100(H100), C101(H101), C102(H102)
5.c Fitted pentagon refined as free rotating group:
 C125(C124,C130,O12,C127), C128(C126,O13,C123,C129)
;
_olex2_submission_special_instructions 'No special instructions were received'
_oxdiff_exptl_absorpt_empirical_details
;
Empirical correction (ABSPACK) includes:
- Absorption correction using spherical harmonics
- Frame scaling
;
_oxdiff_exptl_absorpt_empirical_full_max 1.255
_oxdiff_exptl_absorpt_empirical_full_min 0.787

loop_
_space_group_symop_operation_xyz
'x, y, z'
'-x, y+1/2, -z+1/2'
'-x, -y, -z'
'x, -y-1/2, z-1/2'

loop_
_atom_site_label
_atom_site_type_symbol
_atom_site_fract_x
_atom_site_fract_y
_atom_site_fract_z
_atom_site_U_iso_or_equiv
_atom_site_adp_type
_atom_site_occupancy
_atom_site_site_symmetry_order
_atom_site_calc_flag
_atom_site_refinement_flags_posn
_atom_site_refinement_flags_adp
_atom_site_refinement_flags_occupancy
_atom_site_disorder_assembly
_atom_site_disorder_group
Rh1 Rh 0.65168(2) 0.65759(2) 0.68554(2) 0.02187(9) Uani 1 1 d . . . . .
Rh2 Rh 0.82134(2) 0.65843(2) 0.78716(2) 0.02244(9) Uani 1 1 d . . . . .
P1 P 0.60233(7) 0.67250(3) 0.76521(6) 0.0229(2) Uani 1 1 d . . . . .
P2 P 0.76217(7) 0.60658(4) 0.82656(6) 0.0259(2) Uani 1 1 d . . . . .
P3 P 0.79295(8) 0.71952(4) 0.82757(6) 0.0257(2) Uani 1 1 d . . . . .
P4 P 0.50746(7) 0.64416(4) 0.63295(6) 0.0251(2) Uani 1 1 d . . . . .
P5 P 0.87048(7) 0.67603(3) 0.70852(6) 0.0226(2) Uani 1 1 d . . . . .
P6 P 0.71711(7) 0.60741(3) 0.64773(6) 0.0246(2) Uani 1 1 d . . . . .
P7 P 0.67718(7) 0.71929(3) 0.64567(6) 0.0242(2) Uani 1 1 d . . . . .
P8 P 0.96595(7) 0.64670(4) 0.83999(6) 0.0268(2) Uani 1 1 d . . . . .
O1 O 0.6172(2) 0.64588(10) 0.83159(16) 0.0293(7) Uani 1 1 d . . . . .
O2 O 0.6129(2) 0.71643(9) 0.79908(16) 0.0267(7) Uani 1 1 d . . . . .
O3 O 0.4922(2) 0.67334(10) 0.74232(16) 0.0272(7) Uani 1 1 d . . . . .
O4 O 0.8548(2) 0.65101(10) 0.64057(16) 0.0280(7) Uani 1 1 d . . . . .
O5 O 0.8587(2) 0.72057(9) 0.67702(16) 0.0263(7) Uani 1 1 d . . . . .
O6 O 0.98096(19) 0.67703(10) 0.73170(15) 0.0264(7) Uani 1 1 d . . . . .
C1 C 0.6635(3) 0.60936(14) 0.8440(2) 0.0275(10) Uani 1 1 d . . . . .
C2 C 0.6300(3) 0.57895(15) 0.8725(2) 0.0293(10) Uani 1 1 d . . . . .
H2 H 0.5748 0.5835 0.8793 0.035 Uiso 1 1 calc R U . . .
C3 C 0.6727(3) 0.54174(15) 0.8918(2) 0.0298(10) Uani 1 1 d . . . . .
C4 C 0.7528(3) 0.53279(15) 0.8819(2) 0.0307(10) Uani 1 1 d . . . . .
H4 H 0.7782 0.5069 0.8958 0.037 Uiso 1 1 calc R U . . .
C5 C 0.7994(3) 0.55824(14) 0.8536(2) 0.0279(10) Uani 1 1 d . . . . .
C6 C 0.6874(3) 0.74164(14) 0.8091(2) 0.0262(9) Uani 1 1 d . . . . .
C7 C 0.6684(3) 0.78232(14) 0.8055(2) 0.0311(10) Uani 1 1 d . . . . .
H7 H 0.6077 0.7905 0.7948 0.037 Uiso 1 1 calc R U . . .
C8 C 0.7344(4) 0.81232(15) 0.8168(3) 0.0354(11) Uani 1 1 d . . . . .
C9 C 0.8246(3) 0.80193(15) 0.8343(3) 0.0346(11) Uani 1 1 d . . . . .
H9 H 0.8665 0.8235 0.8425 0.042 Uiso 1 1 calc R U . . .
C10 C 0.8591(3) 0.76304(15) 0.8411(2) 0.0299(10) Uani 1 1 d . . . . .
C11 C 0.4269(3) 0.63050(14) 0.5595(2) 0.0291(10) Uani 1 1 d . . . . .
C12 C 0.3353(3) 0.63275(14) 0.5512(2) 0.0289(10) Uani 1 1 d . . . . .
H12 H 0.2944 0.6235 0.5106 0.035 Uiso 1 1 calc R U . . .
C13 C 0.2982(3) 0.64716(14) 0.5968(2) 0.0284(10) Uani 1 1 d . . . . .
C14 C 0.3519(3) 0.66013(14) 0.6597(2) 0.0274(10) Uani 1 1 d . . . . .
H14 H 0.3236 0.6696 0.6891 0.033 Uiso 1 1 calc R U . . .
C15 C 0.4440(3) 0.65952(14) 0.6798(2) 0.0260(9) Uani 1 1 d . . . . .
C16 C 0.9579(3) 0.75766(15) 0.8613(2) 0.0318(10) Uani 1 1 d . . . . .
C17 C 1.0039(3) 0.73599(16) 0.9175(3) 0.0373(12) Uani 1 1 d . . . . .
H17 H 0.9719 0.7234 0.9421 0.045 Uiso 1 1 calc R U . . .
C18 C 1.0971(4) 0.73263(18) 0.9380(3) 0.0449(13) Uani 1 1 d . . . . .
H18 H 1.1285 0.7180 0.9767 0.054 Uiso 1 1 calc R U . . .
C19 C 1.1435(4) 0.75061(19) 0.9019(3) 0.0470(14) Uani 1 1 d . . . . .
H19 H 1.2069 0.7481 0.9156 0.056 Uiso 1 1 calc R U . . .
C20 C 1.0983(4) 0.77210(19) 0.8461(3) 0.0456(14) Uani 1 1 d . . . . .
H20 H 1.1304 0.7845 0.8214 0.055 Uiso 1 1 calc R U . . .
C21 C 1.0059(3) 0.77560(18) 0.8260(3) 0.0396(12) Uani 1 1 d . . . . .
H21 H 0.9749 0.7905 0.7875 0.048 Uiso 1 1 calc R U . . .
C22 C 0.7070(4) 0.85575(17) 0.8089(3) 0.0459(14) Uani 1 1 d . . . . .
C23 C 0.7559(5) 0.8845(2) 0.8518(5) 0.069(2) Uani 1 1 d . . . . .
H23 H 0.8061 0.8767 0.8885 0.082 Uiso 1 1 calc R U . . .
C24 C 0.7318(6) 0.9257(2) 0.8414(6) 0.086(3) Uani 1 1 d . . . . .
H24 H 0.7632 0.9455 0.8725 0.104 Uiso 1 1 calc R U . . .
C25 C 0.6622(6) 0.9371(2) 0.7857(5) 0.081(3) Uani 1 1 d . . . . .
H25 H 0.6490 0.9650 0.7772 0.097 Uiso 1 1 calc R U . . .
C26 C 0.6121(6) 0.9087(2) 0.7426(4) 0.072(2) Uani 1 1 d . . . . .
H26 H 0.5632 0.9168 0.7052 0.086 Uiso 1 1 calc R U . . .
C27 C 0.6336(5) 0.86823(19) 0.7544(3) 0.0538(16) Uani 1 1 d . . . . .
H27 H 0.5982 0.8485 0.7252 0.065 Uiso 1 1 calc R U . . .
C28 C 0.5069(3) 0.75419(14) 0.6052(2) 0.0296(10) Uani 1 1 d . . . . .
C29 C 0.4616(3) 0.73317(16) 0.5484(3) 0.0357(11) Uani 1 1 d . . . . .
H29 H 0.4941 0.7212 0.5237 0.043 Uiso 1 1 calc R U . . .
C30 C 0.3688(3) 0.72958(17) 0.5274(3) 0.0415(13) Uani 1 1 d . . . . .
H30 H 0.3381 0.7153 0.4882 0.050 Uiso 1 1 calc R U . . .
C31 C 0.3215(3) 0.74646(17) 0.5630(3) 0.0429(13) Uani 1 1 d . . . . .
H31 H 0.2581 0.7438 0.5484 0.051 Uiso 1 1 calc R U . . .
C32 C 0.3651(4) 0.76726(18) 0.6197(3) 0.0450(14) Uani 1 1 d . . . . .
H32 H 0.3319 0.7790 0.6441 0.054 Uiso 1 1 calc R U . . .
C33 C 0.4583(3) 0.77120(17) 0.6413(3) 0.0392(12) Uani 1 1 d . . . . .
H33 H 0.4885 0.7854 0.6807 0.047 Uiso 1 1 calc R U . . .
C34 C 0.7802(3) 0.74381(14) 0.6620(2) 0.0241(9) Uani 1 1 d . . . . .
C35 C 0.7936(3) 0.78452(14) 0.6590(2) 0.0263(9) Uani 1 1 d . . . . .
H35 H 0.8533 0.7941 0.6698 0.032 Uiso 1 1 calc R U . . .
C36 C 0.7234(3) 0.81299(14) 0.6407(2) 0.0284(10) Uani 1 1 d . . . . .
C37 C 0.6345(3) 0.80041(14) 0.6253(2) 0.0295(10) Uani 1 1 d . . . . .
H37 H 0.5897 0.8208 0.6137 0.035 Uiso 1 1 calc R U . . .
C38 C 0.6057(3) 0.76094(14) 0.6255(2) 0.0264(9) Uani 1 1 d . . . . .
C39 C 0.7413(3) 0.85655(15) 0.6341(3) 0.0318(10) Uani 1 1 d . . . . .
C40 C 0.8095(4) 0.87681(16) 0.6820(3) 0.0385(12) Uani 1 1 d . . . . .
H40 H 0.8472 0.8628 0.7194 0.046 Uiso 1 1 calc R U . . .
C41 C 0.8218(4) 0.91796(18) 0.6742(3) 0.0490(15) Uani 1 1 d . . . . .
H41 H 0.8676 0.9320 0.7073 0.059 Uiso 1 1 calc R U . . .
C42 C 0.7692(4) 0.93868(17) 0.6198(3) 0.0466(14) Uani 1 1 d . . . . .
H42 H 0.7790 0.9667 0.6154 0.056 Uiso 1 1 calc R U . . .
C43 C 0.7018(4) 0.91861(17) 0.5716(3) 0.0425(13) Uani 1 1 d . . . . .
H43 H 0.6657 0.9326 0.5335 0.051 Uiso 1 1 calc R U . . .
C44 C 0.6877(3) 0.87789(16) 0.5794(3) 0.0353(11) Uani 1 1 d . . . . .
H44 H 0.6406 0.8642 0.5468 0.042 Uiso 1 1 calc R U . . .
C45 C 0.1990(3) 0.65068(15) 0.5778(3) 0.0319(11) Uani 1 1 d . . . . .
C46 C 0.1563(3) 0.64510(17) 0.6237(3) 0.0385(12) Uani 1 1 d . . . . .
H46 H 0.1910 0.6388 0.6678 0.046 Uiso 1 1 calc R U . . .
C47 C 0.0631(4) 0.64859(18) 0.6058(3) 0.0460(14) Uani 1 1 d . . . . .
H47 H 0.0352 0.6445 0.6376 0.055 Uiso 1 1 calc R U . . .
C48 C 0.0118(4) 0.65790(18) 0.5428(3) 0.0484(15) Uani 1 1 d . . . . .
H48 H -0.0515 0.6600 0.5306 0.058 Uiso 1 1 calc R U . . .
C49 C 0.0535(4) 0.66425(17) 0.4970(3) 0.0433(13) Uani 1 1 d . . . . .
H49 H 0.0183 0.6711 0.4534 0.052 Uiso 1 1 calc R U . . .
C50 C 0.1456(3) 0.66071(15) 0.5139(3) 0.0354(11) Uani 1 1 d . . . . .
H50 H 0.1727 0.6651 0.4818 0.042 Uiso 1 1 calc R U . . .
C51 C 0.4554(3) 0.61742(15) 0.5040(2) 0.0318(10) Uani 1 1 d . . . . .
C52 C 0.5349(3) 0.63210(17) 0.4981(2) 0.0357(11) Uani 1 1 d . . . . .
H52 H 0.5699 0.6512 0.5290 0.043 Uiso 1 1 calc R U . . .
C53 C 0.5633(4) 0.6190(2) 0.4474(3) 0.0471(14) Uani 1 1 d . . . . .
H53 H 0.6176 0.6291 0.4440 0.057 Uiso 1 1 calc R U . . .
C54 C 0.5131(4) 0.5915(2) 0.4025(3) 0.0510(16) Uani 1 1 d . . . . .
H54 H 0.5331 0.5821 0.3686 0.061 Uiso 1 1 calc R U . . .
C55 C 0.4335(4) 0.57759(19) 0.4068(3) 0.0467(14) Uani 1 1 d . . . . .
H55 H 0.3980 0.5592 0.3750 0.056 Uiso 1 1 calc R U . . .
C56 C 0.4046(4) 0.59007(17) 0.4568(3) 0.0386(12) Uani 1 1 d . . . . .
H56 H 0.3498 0.5800 0.4592 0.046 Uiso 1 1 calc R U . . .
C57 C 0.8157(3) 0.61259(14) 0.6308(2) 0.0267(9) Uani 1 1 d . . . . .
C58 C 0.8572(3) 0.58282(15) 0.6073(2) 0.0309(10) Uani 1 1 d . . . . .
H58 H 0.9118 0.5891 0.6007 0.037 Uiso 1 1 calc R U . . .
C59 C 0.8226(3) 0.54372(15) 0.5928(3) 0.0319(11) Uani 1 1 d . . . . .
C60 C 0.7423(3) 0.53275(15) 0.6023(2) 0.0313(10) Uani 1 1 d . . . . .
H60 H 0.7219 0.5058 0.5915 0.038 Uiso 1 1 calc R U . . .
C61 C 0.6906(3) 0.55751(14) 0.6258(2) 0.0274(10) Uani 1 1 d . . . . .
C62 C 0.6061(3) 0.54121(14) 0.6321(2) 0.0284(10) Uani 1 1 d . . . . .
C63 C 0.5955(4) 0.53651(18) 0.6924(3) 0.0425(13) Uani 1 1 d . . . . .
H63 H 0.6425 0.5442 0.7313 0.051 Uiso 1 1 calc R U . . .
C64 C 0.5164(4) 0.5206(2) 0.6962(3) 0.0555(17) Uani 1 1 d . . . . .
H64 H 0.5098 0.5168 0.7376 0.067 Uiso 1 1 calc R U . . .
C65 C 0.4473(4) 0.5104(2) 0.6396(4) 0.0535(16) Uani 1 1 d . . . . .
H65 H 0.3932 0.4996 0.6423 0.064 Uiso 1 1 calc R U . . .
C66 C 0.4562(4) 0.51564(19) 0.5799(3) 0.0467(14) Uani 1 1 d . . . . .
H66 H 0.4080 0.5091 0.5411 0.056 Uiso 1 1 calc R U . . .
C67 C 0.5357(3) 0.53058(16) 0.5759(3) 0.0370(11) Uani 1 1 d . . . . .
H67 H 0.5421 0.5336 0.5343 0.044 Uiso 1 1 calc R U . . .
C68 C 0.8726(4) 0.51225(17) 0.5698(3) 0.0406(13) Uani 1 1 d . . . . .
C69 C 0.9654(4) 0.5100(2) 0.5954(4) 0.0536(16) Uani 1 1 d . . . . .
H69 H 0.9978 0.5302 0.6253 0.064 Uiso 1 1 calc R U . . .
C70 C 1.0120(5) 0.4791(2) 0.5784(5) 0.075(2) Uani 1 1 d . . . . .
H70 H 1.0755 0.4779 0.5975 0.090 Uiso 1 1 calc R U . . .
C71 C 0.9669(6) 0.4505(2) 0.5341(5) 0.082(3) Uani 1 1 d . . . . .
H71 H 0.9989 0.4293 0.5224 0.098 Uiso 1 1 calc R U . . .
C72 C 0.8749(6) 0.4525(2) 0.5064(4) 0.069(2) Uani 1 1 d . . . . .
H72 H 0.8435 0.4327 0.4754 0.083 Uiso 1 1 calc R U . . .
C73 C 0.8278(5) 0.48340(19) 0.5237(3) 0.0515(16) Uani 1 1 d . . . . .
H73 H 0.7644 0.4848 0.5039 0.062 Uiso 1 1 calc R U . . .
C74 C 0.6315(4) 0.51050(15) 0.9222(3) 0.0349(11) Uani 1 1 d . . . . .
C75 C 0.6853(4) 0.48654(17) 0.9737(3) 0.0443(13) Uani 1 1 d . . . . .
H75 H 0.7483 0.4908 0.9903 0.053 Uiso 1 1 calc R U . . .
C76 C 0.6474(6) 0.45658(19) 1.0009(3) 0.0600(19) Uani 1 1 d . . . . .
H76 H 0.6845 0.4404 1.0357 0.072 Uiso 1 1 calc R U . . .
C77 C 0.5560(6) 0.4503(2) 0.9772(4) 0.064(2) Uani 1 1 d . . . . .
H77 H 0.5302 0.4298 0.9957 0.076 Uiso 1 1 calc R U . . .
C78 C 0.5022(5) 0.4739(2) 0.9268(4) 0.0584(18) Uani 1 1 d . . . . .
H78 H 0.4393 0.4695 0.9105 0.070 Uiso 1 1 calc R U . . .
C79 C 0.5395(4) 0.50393(18) 0.8999(3) 0.0433(13) Uani 1 1 d . . . . .
H79 H 0.5016 0.5203 0.8656 0.052 Uiso 1 1 calc R U . . .
C80 C 0.8852(3) 0.54413(15) 0.8467(3) 0.0314(10) Uani 1 1 d . . . . .
C81 C 0.9006(4) 0.54756(17) 0.7877(3) 0.0392(12) Uani 1 1 d . . . . .
H81 H 0.8547 0.5578 0.7503 0.047 Uiso 1 1 calc R U . . .
C82 C 0.9820(4) 0.5362(2) 0.7829(3) 0.0531(16) Uani 1 1 d . . . . .
H82 H 0.9924 0.5395 0.7426 0.064 Uiso 1 1 calc R U . . .
C83 C 1.0478(4) 0.5201(2) 0.8361(4) 0.0572(17) Uani 1 1 d . . . . .
H83 H 1.1034 0.5119 0.8326 0.069 Uiso 1 1 calc R U . . .
C84 C 1.0330(4) 0.5160(2) 0.8946(3) 0.0544(16) Uani 1 1 d . . . . .
H84 H 1.0786 0.5049 0.9314 0.065 Uiso 1 1 calc R U . . .
C85 C 0.9521(3) 0.52790(17) 0.9005(3) 0.0401(12) Uani 1 1 d . . . . .
H85 H 0.9425 0.5249 0.9410 0.048 Uiso 1 1 calc R U . . .
C86 C 1.0290(3) 0.66204(14) 0.7930(2) 0.0260(9) Uani 1 1 d . . . . .
C87 C 1.1208(3) 0.66087(14) 0.8120(2) 0.0259(9) Uani 1 1 d . . . . .
H87 H 1.1490 0.6695 0.7821 0.031 Uiso 1 1 calc R U . . .
C88 C 1.1746(3) 0.64721(14) 0.8746(2) 0.0280(10) Uani 1 1 d . . . . .
C89 C 1.1372(3) 0.63399(15) 0.9203(2) 0.0301(10) Uani 1 1 d . . . . .
H89 H 1.1782 0.6250 0.9611 0.036 Uiso 1 1 calc R U . . .
C90 C 1.0466(3) 0.63231(14) 0.9134(2) 0.0260(9) Uani 1 1 d . . . . .
C91 C 1.0180(3) 0.61824(16) 0.9680(2) 0.0326(11) Uani 1 1 d . . . . .
C92 C 0.9387(3) 0.63204(18) 0.9750(3) 0.0391(12) Uani 1 1 d . . . . .
H92 H 0.9022 0.6509 0.9445 0.047 Uiso 1 1 calc R U . . .
C93 C 0.9128(4) 0.6183(2) 1.0264(3) 0.0520(16) Uani 1 1 d . . . . .
H93 H 0.8584 0.6276 1.0304 0.062 Uiso 1 1 calc R U . . .
C94 C 0.9655(4) 0.5912(2) 1.0714(3) 0.0590(18) Uani 1 1 d . . . . .
H94 H 0.9470 0.5817 1.1061 0.071 Uiso 1 1 calc R U . . .
C95 C 1.0454(4) 0.5779(2) 1.0660(3) 0.0513(15) Uani 1 1 d . . . . .
H95 H 1.0827 0.5598 1.0976 0.062 Uiso 1 1 calc R U . . .
C96 C 1.0711(4) 0.59093(18) 1.0144(3) 0.0403(12) Uani 1 1 d . . . . .
H96 H 1.1254 0.5812 1.0104 0.048 Uiso 1 1 calc R U . . .
C97 C 1.2736(3) 0.64883(14) 0.8923(2) 0.0281(10) Uani 1 1 d . . . . .
C98 C 1.3138(3) 0.63878(17) 0.8465(3) 0.0368(12) Uani 1 1 d . . . . .
H98 H 1.2771 0.6303 0.8041 0.044 Uiso 1 1 calc R U . . .
C99 C 1.4056(3) 0.64080(19) 0.8611(3) 0.0433(13) Uani 1 1 d . . . . .
H99 H 1.4314 0.6334 0.8293 0.052 Uiso 1 1 calc R U . . .
C100 C 1.4592(3) 0.65371(18) 0.9222(3) 0.0446(14) Uani 1 1 d . . . . .
H100 H 1.5222 0.6557 0.9324 0.054 Uiso 1 1 calc R U . . .
C101 C 1.4211(4) 0.66385(17) 0.9692(3) 0.0436(13) Uani 1 1 d . . . . .
H101 H 1.4582 0.6723 1.0116 0.052 Uiso 1 1 calc R U . . .
C102 C 1.3286(3) 0.66157(16) 0.9539(3) 0.0358(11) Uani 1 1 d . . . . .
H102 H 1.3028 0.6688 0.9859 0.043 Uiso 1 1 calc R U . . .
O7 O 0.3010(6) 0.7888(3) 0.8434(6) 0.155(4) Uani 1 1 d . . . . .
C103 C 0.3369(9) 0.7522(3) 0.8337(9) 0.145(6) Uani 1 1 d . . . . .
H10K H 0.3557 0.7368 0.8752 0.174 Uiso 1 1 calc R U . . .
H10L H 0.2895 0.7364 0.8009 0.174 Uiso 1 1 calc R U . . .
C104 C 0.4089(7) 0.7558(3) 0.8128(7) 0.115(4) Uani 1 1 d . . . . .
H10J H 0.3922 0.7477 0.7663 0.138 Uiso 1 1 calc R U . . .
H10I H 0.4591 0.7385 0.8394 0.138 Uiso 1 1 calc R U . . .
C105 C 0.4344(7) 0.7987(4) 0.8211(9) 0.155(6) Uani 1 1 d . . . . .
H10M H 0.4324 0.8113 0.7792 0.186 Uiso 1 1 calc R U . . .
H10N H 0.4947 0.8026 0.8542 0.186 Uiso 1 1 calc R U . . .
C106 C 0.3600(7) 0.8153(3) 0.8449(7) 0.110(4) Uani 1 1 d . . . . .
H10G H 0.3876 0.8254 0.8903 0.132 Uiso 1 1 calc R U . . .
H10H H 0.3305 0.8385 0.8170 0.132 Uiso 1 1 calc R U . . .
O8 O 0.3574(4) 0.53916(16) 0.7678(3) 0.0708(14) Uani 1 1 d . . . . .
C107 C 0.3148(5) 0.5636(2) 0.7122(4) 0.0626(19) Uani 1 1 d . . . . .
H10A H 0.3495 0.5640 0.6820 0.075 Uiso 1 1 calc R U . . .
H10B H 0.3073 0.5917 0.7252 0.075 Uiso 1 1 calc R U . . .
C108 C 0.2260(6) 0.5436(2) 0.6812(5) 0.080(2) Uani 1 1 d . . . . .
H10C H 0.2313 0.5198 0.6550 0.096 Uiso 1 1 calc R U . . .
H10D H 0.1816 0.5626 0.6526 0.096 Uiso 1 1 calc R U . . .
C109 C 0.2000(6) 0.5310(4) 0.7385(5) 0.097(3) Uani 1 1 d . . . . .
H10E H 0.1681 0.5048 0.7302 0.116 Uiso 1 1 calc R U . . .
H10F H 0.1613 0.5516 0.7485 0.116 Uiso 1 1 calc R U . . .
C110 C 0.2909(6) 0.5276(3) 0.7943(5) 0.082(2) Uani 1 1 d . . . . .
H11A H 0.2924 0.5456 0.8310 0.099 Uiso 1 1 calc R U . . .
H11B H 0.3011 0.4994 0.8108 0.099 Uiso 1 1 calc R U . . .
O9 O 0.7390(5) 0.4246(3) 0.8613(4) 0.119(2) Uani 1 1 d . U . . .
C111 C 0.6773(9) 0.4381(4) 0.8026(6) 0.131(4) Uani 1 1 d D U . . .
H11C H 0.7092 0.4477 0.7734 0.157 Uiso 1 1 calc R U . . .
H11D H 0.6425 0.4609 0.8110 0.157 Uiso 1 1 calc R U . . .
C112 C 0.6197(12) 0.4065(5) 0.7727(7) 0.210(10) Uani 1 1 d D . . . .
H11E H 0.6403 0.3926 0.7401 0.252 Uiso 1 1 calc R U . . .
H11F H 0.5579 0.4165 0.7507 0.252 Uiso 1 1 calc R U . . .
C113 C 0.6243(12) 0.3784(6) 0.8297(9) 0.187(7) Uani 1 1 d . U . . .
H11I H 0.5704 0.3819 0.8423 0.225 Uiso 1 1 calc R U . . .
H11J H 0.6276 0.3499 0.8171 0.225 Uiso 1 1 calc R U . . .
C114 C 0.7010(7) 0.3890(3) 0.8813(5) 0.097(3) Uani 1 1 d . U . . .
H11G H 0.7447 0.3664 0.8915 0.117 Uiso 1 1 calc R U . . .
H11H H 0.6858 0.3950 0.9209 0.117 Uiso 1 1 calc R U . . .
O10 O 0.7936(8) 0.4245(4) 0.6641(6) 0.185(4) Uani 1 1 d . U . . .
C115 C 0.8485(12) 0.4454(6) 0.7144(10) 0.186(7) Uani 1 1 d D U . . .
H11S H 0.8185 0.4518 0.7464 0.224 Uiso 1 1 calc R U . . .
H11T H 0.8669 0.4709 0.6991 0.224 Uiso 1 1 calc R U . . .
C116 C 0.9232(12) 0.4204(6) 0.7432(9) 0.181(7) Uani 1 1 d D U . . .
H11M H 0.9146 0.4056 0.7801 0.217 Uiso 1 1 calc R U . . .
H11N H 0.9771 0.4377 0.7612 0.217 Uiso 1 1 calc R U . . .
C117 C 0.9395(11) 0.3909(5) 0.6976(9) 0.169(6) Uani 1 1 d . U . . .
H11O H 0.9579 0.3641 0.7180 0.203 Uiso 1 1 calc R U . . .
H11P H 0.9834 0.4007 0.6778 0.203 Uiso 1 1 calc R U . . .
C118 C 0.8421(9) 0.3911(4) 0.6485(7) 0.124(4) Uani 1 1 d . U . . .
H11Q H 0.8426 0.3941 0.6033 0.149 Uiso 1 1 calc R U . . .
H11R H 0.8123 0.3652 0.6513 0.149 Uiso 1 1 calc R U . . .
O11 O 1.1687(7) 0.7923(3) 0.6308(7) 0.191(6) Uani 1 1 d . . . . .
C119 C 1.1289(10) 0.7553(3) 0.6319(9) 0.154(6) Uani 1 1 d . . . . .
H11K H 1.1042 0.7447 0.5867 0.185 Uiso 1 1 calc R U . . .
H11L H 1.1750 0.7361 0.6581 0.185 Uiso 1 1 calc R U . . .
C120 C 1.0614(8) 0.7577(3) 0.6578(8) 0.128(5) Uani 1 1 d . . . . .
H12E H 1.0819 0.7473 0.7032 0.153 Uiso 1 1 calc R U . . .
H12F H 1.0086 0.7419 0.6312 0.153 Uiso 1 1 calc R U . . .
C121 C 1.0392(7) 0.8008(4) 0.6565(8) 0.143(6) Uani 1 1 d . . . . .
H12A H 1.0397 0.8105 0.6997 0.172 Uiso 1 1 calc R U . . .
H12B H 0.9802 0.8068 0.6229 0.172 Uiso 1 1 calc R U . . .
C122 C 1.1149(8) 0.8186(4) 0.6387(10) 0.167(8) Uani 1 1 d . . . . .
H12C H 1.0897 0.8344 0.5978 0.200 Uiso 1 1 calc R U . . .
H12D H 1.1489 0.8375 0.6737 0.200 Uiso 1 1 calc R U . . .
C125 C 0.6860(6) 0.7586(4) 0.4731(6) 0.076(5) Uani 0.5 1 d G U P A 1
H12G H 0.6412 0.7550 0.4288 0.092 Uiso 0.5 1 calc R U P A 1
H12H H 0.6538 0.7623 0.5045 0.092 Uiso 0.5 1 calc R U P A 1
C124 C 0.7429(9) 0.7243(3) 0.4907(8) 0.096(7) Uani 0.5 1 d G U P A 1
H12J H 0.7379 0.7115 0.5304 0.115 Uiso 0.5 1 calc R U P A 1
H12I H 0.7253 0.7042 0.4548 0.115 Uiso 0.5 1 calc R U P A 1
C130 C 0.8323(8) 0.7373(3) 0.5027(7) 0.079(5) Uani 0.5 1 d G U P A 1
H13A H 0.8576 0.7235 0.4725 0.094 Uiso 0.5 1 calc R U P A 1
H13B H 0.8702 0.7308 0.5482 0.094 Uiso 0.5 1 calc R U P A 1
O12 O 0.8307(7) 0.7798(3) 0.4926(6) 0.112(5) Uani 0.5 1 d G U P A 1
C127 C 0.7403(8) 0.7929(3) 0.4743(6) 0.070(5) Uani 0.5 1 d G U P A 1
H12K H 0.7215 0.8057 0.4305 0.085 Uiso 0.5 1 calc R U P A 1
H12L H 0.7341 0.8130 0.5062 0.085 Uiso 0.5 1 calc R U P A 1
C128 C 0.7316(8) 0.7747(3) 0.4809(7) 0.073(5) Uani 0.5 1 d G U P B 2
H12M H 0.7526 0.7943 0.5173 0.087 Uiso 0.5 1 calc R U P B 2
H12N H 0.7333 0.7879 0.4405 0.087 Uiso 0.5 1 calc R U P B 2
C126 C 0.6429(7) 0.7620(3) 0.4726(6) 0.081(5) Uani 0.5 1 d G U P B 2
H12O H 0.6021 0.7692 0.4281 0.098 Uiso 0.5 1 calc R U P B 2
H12P H 0.6213 0.7756 0.5050 0.098 Uiso 0.5 1 calc R U P B 2
O13 O 0.6440(6) 0.7195(3) 0.4816(5) 0.086(3) Uani 0.5 1 d G U P B 2
C123 C 0.7334(7) 0.7059(3) 0.4955(6) 0.065(4) Uani 0.5 1 d G U P B 2
H12Q H 0.7361 0.6861 0.4620 0.077 Uiso 0.5 1 calc R U P B 2
H12R H 0.7553 0.6926 0.5389 0.077 Uiso 0.5 1 calc R U P B 2
C129 C 0.7876(6) 0.7400(4) 0.4951(6) 0.072(5) Uani 0.5 1 d G U P B 2
H12T H 0.8161 0.7365 0.4615 0.087 Uiso 0.5 1 calc R U P B 2
H12S H 0.8354 0.7430 0.5383 0.087 Uiso 0.5 1 calc R U P B 2

loop_
_atom_site_aniso_label
_atom_site_aniso_U_11
_atom_site_aniso_U_22
_atom_site_aniso_U_33
_atom_site_aniso_U_23
_atom_site_aniso_U_13
_atom_site_aniso_U_12
Rh1 0.01746(16) 0.02302(17) 0.02640(18) -0.00022(12) 0.00915(13) -0.00008(12)
Rh2 0.01794(16) 0.02393(17) 0.02646(18) 0.00080(13) 0.00892(13) 0.00001(12)
P1 0.0192(5) 0.0244(6) 0.0264(6) 0.0007(4) 0.0097(4) 0.0014(4)
P2 0.0216(5) 0.0242(6) 0.0334(6) 0.0036(5) 0.0113(5) 0.0016(4)
P3 0.0230(5) 0.0257(6) 0.0291(6) -0.0018(5) 0.0100(5) -0.0008(4)
P4 0.0181(5) 0.0291(6) 0.0278(6) -0.0016(5) 0.0074(4) -0.0011(4)
P5 0.0188(5) 0.0249(6) 0.0250(6) 0.0003(4) 0.0086(4) -0.0011(4)
P6 0.0198(5) 0.0242(6) 0.0306(6) -0.0023(5) 0.0098(5) -0.0005(4)
P7 0.0204(5) 0.0245(6) 0.0282(6) 0.0014(4) 0.0088(4) 0.0002(4)
P8 0.0192(5) 0.0331(6) 0.0289(6) 0.0020(5) 0.0092(5) 0.0000(4)
O1 0.0286(17) 0.0293(17) 0.0336(18) 0.0062(14) 0.0154(14) 0.0078(13)
O2 0.0235(15) 0.0253(16) 0.0353(18) -0.0007(13) 0.0149(14) -0.0003(12)
O3 0.0211(15) 0.0335(17) 0.0287(17) -0.0024(14) 0.0107(13) 0.0005(13)
O4 0.0270(16) 0.0306(17) 0.0296(17) -0.0027(13) 0.0137(14) -0.0047(13)
O5 0.0195(14) 0.0269(16) 0.0323(17) 0.0017(13) 0.0089(13) 0.0006(12)
O6 0.0177(14) 0.0334(17) 0.0280(17) 0.0045(13) 0.0078(13) 0.0001(13)
C1 0.027(2) 0.027(2) 0.028(2) 0.0014(18) 0.0087(19) 0.0047(18)
C2 0.025(2) 0.033(3) 0.032(2) 0.005(2) 0.0129(19) -0.0005(19)
C3 0.029(2) 0.030(2) 0.029(2) 0.0026(19) 0.0077(19) -0.0025(19)
C4 0.029(2) 0.028(2) 0.034(3) 0.005(2) 0.009(2) 0.0024(19)
C5 0.027(2) 0.025(2) 0.029(2) -0.0008(18) 0.0054(19) -0.0009(18)
C6 0.028(2) 0.027(2) 0.026(2) -0.0008(18) 0.0122(19) -0.0017(18)
C7 0.033(2) 0.027(2) 0.039(3) -0.001(2) 0.018(2) 0.0014(19)
C8 0.041(3) 0.027(3) 0.045(3) -0.002(2) 0.023(2) -0.002(2)
C9 0.039(3) 0.030(3) 0.039(3) -0.007(2) 0.018(2) -0.009(2)
C10 0.030(2) 0.034(3) 0.030(2) -0.003(2) 0.015(2) -0.002(2)
C11 0.027(2) 0.025(2) 0.037(3) 0.002(2) 0.013(2) 0.0009(18)
C12 0.023(2) 0.029(2) 0.033(3) -0.0037(19) 0.0070(19) -0.0010(18)
C13 0.022(2) 0.027(2) 0.036(3) 0.0034(19) 0.0097(19) -0.0010(18)
C14 0.022(2) 0.027(2) 0.037(3) -0.0013(19) 0.014(2) -0.0019(17)
C15 0.023(2) 0.026(2) 0.027(2) 0.0016(18) 0.0066(18) -0.0008(17)
C16 0.031(2) 0.032(3) 0.033(3) -0.005(2) 0.011(2) -0.006(2)
C17 0.032(3) 0.038(3) 0.038(3) -0.010(2) 0.006(2) -0.009(2)
C18 0.039(3) 0.040(3) 0.049(3) -0.011(3) 0.006(3) -0.005(2)
C19 0.027(3) 0.053(4) 0.056(4) -0.018(3) 0.007(3) -0.009(2)
C20 0.031(3) 0.058(4) 0.050(3) -0.008(3) 0.016(3) -0.010(3)
C21 0.031(3) 0.048(3) 0.040(3) -0.006(2) 0.012(2) -0.009(2)
C22 0.051(3) 0.034(3) 0.066(4) -0.003(3) 0.036(3) -0.005(2)
C23 0.058(4) 0.042(4) 0.114(7) -0.022(4) 0.040(4) -0.008(3)
C24 0.077(6) 0.037(4) 0.145(9) -0.015(5) 0.037(6) -0.016(4)
C25 0.091(6) 0.043(4) 0.128(8) -0.004(5) 0.064(6) 0.010(4)
C26 0.088(6) 0.050(4) 0.087(6) 0.016(4) 0.045(5) 0.026(4)
C27 0.068(4) 0.041(3) 0.058(4) 0.006(3) 0.029(3) 0.011(3)
C28 0.023(2) 0.027(2) 0.038(3) 0.010(2) 0.009(2) 0.0045(18)
C29 0.029(2) 0.033(3) 0.043(3) -0.001(2) 0.009(2) -0.001(2)
C30 0.027(3) 0.036(3) 0.051(3) 0.005(2) 0.000(2) -0.002(2)
C31 0.024(2) 0.043(3) 0.058(4) 0.012(3) 0.010(2) 0.000(2)
C32 0.030(3) 0.050(3) 0.061(4) 0.009(3) 0.023(3) 0.009(2)
C33 0.031(3) 0.037(3) 0.053(3) 0.001(2) 0.019(2) 0.003(2)
C34 0.024(2) 0.029(2) 0.021(2) 0.0007(17) 0.0089(17) 0.0026(17)
C35 0.024(2) 0.026(2) 0.028(2) -0.0021(18) 0.0095(19) -0.0036(18)
C36 0.029(2) 0.026(2) 0.031(2) 0.0001(19) 0.011(2) 0.0001(18)
C37 0.026(2) 0.027(2) 0.037(3) 0.002(2) 0.014(2) 0.0026(18)
C38 0.024(2) 0.030(2) 0.026(2) 0.0024(18) 0.0105(18) 0.0000(18)
C39 0.028(2) 0.029(3) 0.042(3) -0.002(2) 0.017(2) 0.0001(19)
C40 0.034(3) 0.036(3) 0.044(3) -0.003(2) 0.012(2) -0.003(2)
C41 0.041(3) 0.039(3) 0.066(4) -0.011(3) 0.016(3) -0.011(2)
C42 0.046(3) 0.026(3) 0.074(4) 0.001(3) 0.029(3) 0.000(2)
C43 0.039(3) 0.035(3) 0.058(4) 0.011(3) 0.022(3) 0.007(2)
C44 0.029(2) 0.033(3) 0.042(3) 0.002(2) 0.010(2) 0.000(2)
C45 0.024(2) 0.027(2) 0.046(3) -0.007(2) 0.013(2) -0.0029(18)
C46 0.028(3) 0.046(3) 0.043(3) -0.005(2) 0.014(2) -0.006(2)
C47 0.027(3) 0.052(3) 0.063(4) -0.012(3) 0.021(3) -0.006(2)
C48 0.020(2) 0.048(3) 0.071(4) -0.007(3) 0.007(3) 0.002(2)
C49 0.027(3) 0.042(3) 0.053(4) 0.001(3) 0.003(2) 0.002(2)
C50 0.026(2) 0.034(3) 0.042(3) 0.001(2) 0.007(2) 0.002(2)
C51 0.031(2) 0.035(3) 0.029(2) 0.001(2) 0.010(2) 0.006(2)
C52 0.032(3) 0.046(3) 0.030(3) -0.004(2) 0.011(2) 0.005(2)
C53 0.041(3) 0.061(4) 0.044(3) -0.002(3) 0.021(3) 0.008(3)
C54 0.053(4) 0.067(4) 0.035(3) -0.009(3) 0.017(3) 0.017(3)
C55 0.051(3) 0.048(3) 0.035(3) -0.011(3) 0.007(3) 0.009(3)
C56 0.036(3) 0.039(3) 0.037(3) -0.006(2) 0.008(2) 0.002(2)
C57 0.025(2) 0.028(2) 0.026(2) -0.0031(18) 0.0058(18) -0.0033(18)
C58 0.022(2) 0.035(3) 0.036(3) -0.007(2) 0.011(2) -0.0005(19)
C59 0.027(2) 0.034(3) 0.036(3) -0.007(2) 0.013(2) 0.000(2)
C60 0.028(2) 0.027(2) 0.039(3) -0.008(2) 0.011(2) -0.0030(19)
C61 0.023(2) 0.027(2) 0.031(2) -0.0018(19) 0.0074(19) -0.0035(18)
C62 0.022(2) 0.027(2) 0.035(3) -0.0010(19) 0.0074(19) -0.0013(18)
C63 0.034(3) 0.051(3) 0.041(3) -0.002(3) 0.011(2) -0.012(2)
C64 0.047(3) 0.073(5) 0.055(4) 0.000(3) 0.029(3) -0.014(3)
C65 0.035(3) 0.058(4) 0.073(5) -0.002(3) 0.026(3) -0.014(3)
C66 0.027(3) 0.052(4) 0.056(4) -0.005(3) 0.008(3) -0.009(2)
C67 0.030(3) 0.040(3) 0.040(3) -0.002(2) 0.010(2) -0.004(2)
C68 0.042(3) 0.035(3) 0.053(3) -0.012(2) 0.028(3) -0.001(2)
C69 0.041(3) 0.052(4) 0.073(4) -0.018(3) 0.027(3) 0.007(3)
C70 0.059(4) 0.066(5) 0.116(7) -0.018(5) 0.049(5) 0.013(4)
C71 0.092(6) 0.050(4) 0.133(8) -0.023(5) 0.076(6) 0.010(4)
C72 0.089(6) 0.042(4) 0.097(6) -0.027(4) 0.058(5) -0.013(4)
C73 0.057(4) 0.044(3) 0.064(4) -0.021(3) 0.034(3) -0.010(3)
C74 0.046(3) 0.031(3) 0.034(3) 0.002(2) 0.022(2) -0.003(2)
C75 0.056(4) 0.038(3) 0.042(3) 0.006(2) 0.021(3) 0.006(3)
C76 0.100(6) 0.037(3) 0.058(4) 0.019(3) 0.047(4) 0.012(3)
C77 0.089(5) 0.040(4) 0.086(5) 0.013(3) 0.061(5) -0.006(3)
C78 0.066(4) 0.049(4) 0.076(5) 0.004(3) 0.045(4) -0.013(3)
C79 0.044(3) 0.040(3) 0.054(4) 0.006(3) 0.026(3) -0.005(2)
C80 0.025(2) 0.027(2) 0.039(3) 0.002(2) 0.007(2) 0.0031(19)
C81 0.034(3) 0.042(3) 0.042(3) 0.006(2) 0.013(2) 0.012(2)
C82 0.045(3) 0.060(4) 0.060(4) 0.007(3) 0.026(3) 0.020(3)
C83 0.038(3) 0.065(4) 0.075(5) 0.011(4) 0.026(3) 0.023(3)
C84 0.033(3) 0.061(4) 0.065(4) 0.016(3) 0.011(3) 0.018(3)
C85 0.031(3) 0.041(3) 0.045(3) 0.009(2) 0.008(2) 0.006(2)
C86 0.024(2) 0.027(2) 0.027(2) 0.0017(18) 0.0088(19) 0.0011(18)
C87 0.019(2) 0.031(2) 0.027(2) -0.0009(18) 0.0062(18) -0.0014(17)
C88 0.023(2) 0.029(2) 0.031(2) -0.0017(19) 0.0083(19) 0.0000(18)
C89 0.027(2) 0.031(3) 0.031(2) 0.006(2) 0.009(2) 0.0026(19)
C90 0.021(2) 0.031(2) 0.022(2) 0.0049(18) 0.0033(17) 0.0009(18)
C91 0.026(2) 0.036(3) 0.033(3) 0.002(2) 0.008(2) -0.005(2)
C92 0.029(3) 0.053(3) 0.035(3) 0.004(2) 0.011(2) -0.004(2)
C93 0.040(3) 0.079(5) 0.041(3) 0.006(3) 0.020(3) -0.007(3)
C94 0.053(4) 0.087(5) 0.043(3) 0.016(3) 0.023(3) -0.014(3)
C95 0.050(3) 0.060(4) 0.041(3) 0.018(3) 0.011(3) -0.008(3)
C96 0.034(3) 0.047(3) 0.037(3) 0.008(2) 0.009(2) -0.004(2)
C97 0.023(2) 0.030(2) 0.030(2) 0.0028(19) 0.0062(19) 0.0025(18)
C98 0.025(2) 0.051(3) 0.034(3) -0.001(2) 0.010(2) 0.004(2)
C99 0.025(3) 0.064(4) 0.041(3) 0.008(3) 0.012(2) 0.009(2)
C100 0.021(2) 0.048(3) 0.062(4) 0.010(3) 0.010(2) 0.003(2)
C101 0.028(3) 0.043(3) 0.051(3) -0.004(3) 0.003(2) -0.001(2)
C102 0.026(2) 0.040(3) 0.038(3) -0.002(2) 0.006(2) 0.002(2)
O7 0.102(6) 0.100(6) 0.300(13) -0.018(7) 0.116(8) -0.002(5)
C103 0.157(12) 0.071(7) 0.265(18) 0.015(9) 0.148(13) 0.027(7)
C104 0.101(8) 0.077(7) 0.198(13) -0.004(7) 0.091(9) 0.009(6)
C105 0.057(6) 0.120(10) 0.279(19) 0.061(11) 0.047(9) -0.011(6)
C106 0.090(7) 0.089(7) 0.179(12) -0.052(7) 0.081(8) -0.028(6)
O8 0.072(3) 0.070(3) 0.073(3) 0.017(3) 0.028(3) 0.006(3)
C107 0.086(5) 0.049(4) 0.058(4) 0.008(3) 0.032(4) 0.017(4)
C108 0.084(6) 0.057(5) 0.088(6) 0.002(4) 0.013(5) 0.010(4)
C109 0.076(6) 0.113(8) 0.104(8) 0.010(6) 0.035(6) -0.011(6)
C110 0.099(7) 0.085(6) 0.079(6) 0.015(5) 0.051(5) -0.010(5)
O9 0.098(5) 0.123(5) 0.117(5) 0.017(4) 0.014(4) 0.001(4)
C111 0.134(8) 0.126(8) 0.113(7) 0.009(6) 0.015(6) -0.013(7)
C112 0.233(19) 0.188(16) 0.126(12) 0.077(12) -0.047(12) -0.100(14)
C113 0.185(10) 0.175(10) 0.171(10) 0.039(8) 0.022(8) -0.038(8)
C114 0.100(6) 0.093(6) 0.090(6) 0.003(5) 0.021(5) 0.009(5)
O10 0.173(8) 0.186(8) 0.191(8) -0.048(7) 0.056(6) -0.010(7)
C115 0.178(10) 0.186(10) 0.185(10) -0.034(8) 0.049(8) -0.016(8)
C116 0.185(10) 0.165(10) 0.150(9) -0.011(8) 0.002(7) -0.004(8)
C117 0.156(9) 0.150(9) 0.192(10) -0.007(8) 0.047(8) 0.012(8)
C118 0.124(7) 0.116(7) 0.124(8) -0.017(6) 0.029(6) 0.003(6)
O11 0.149(8) 0.087(6) 0.403(19) 0.000(8) 0.177(11) -0.014(6)
C119 0.169(12) 0.076(7) 0.29(2) -0.021(9) 0.169(14) -0.036(8)
C120 0.130(10) 0.074(7) 0.223(15) -0.017(8) 0.117(11) -0.025(6)
C121 0.073(7) 0.118(10) 0.239(17) -0.025(10) 0.052(9) 0.019(7)
C122 0.105(9) 0.085(8) 0.35(2) 0.086(11) 0.120(13) 0.033(7)
C125 0.089(9) 0.113(10) 0.058(7) 0.010(7) 0.064(7) 0.010(7)
C124 0.125(11) 0.105(11) 0.071(9) 0.028(8) 0.053(8) 0.002(8)
C130 0.086(9) 0.082(8) 0.077(8) 0.021(7) 0.040(7) 0.019(7)
O12 0.105(8) 0.098(8) 0.124(8) -0.003(7) 0.028(7) 0.007(6)
C127 0.085(8) 0.065(8) 0.066(8) -0.007(7) 0.031(6) 0.021(7)
C128 0.104(9) 0.074(9) 0.052(7) 0.013(7) 0.042(7) -0.002(7)
C126 0.084(9) 0.091(9) 0.088(9) 0.015(7) 0.055(7) 0.023(7)
O13 0.081(6) 0.075(6) 0.095(7) 0.004(5) 0.021(5) 0.005(5)
C123 0.085(8) 0.057(7) 0.050(7) -0.006(6) 0.021(6) 0.015(6)
C129 0.072(8) 0.107(10) 0.067(8) 0.007(7) 0.062(7) 0.021(7)

loop_
_atom_type_symbol
_atom_type_description
_atom_type_scat_dispersion_real
_atom_type_scat_dispersion_imag
_atom_type_scat_source
C C 0.0181 0.0091 'International Tables Vol C Tables 4.2.6.8 and 6.1.1.4'
H H 0.0000 0.0000 'International Tables Vol C Tables 4.2.6.8 and 6.1.1.4'
O O 0.0492 0.0322 'International Tables Vol C Tables 4.2.6.8 and 6.1.1.4'
P P 0.2955 0.4335 'International Tables Vol C Tables 4.2.6.8 and 6.1.1.4'
Rh Rh 0.0927 3.6045 'International Tables Vol C Tables 4.2.6.8 and 6.1.1.4'

loop_
_geom_angle_atom_site_label_1
_geom_angle_atom_site_label_2
_geom_angle_atom_site_label_3
_geom_angle
_geom_angle_site_symmetry_1
_geom_angle_site_symmetry_3
_geom_angle_publ_flag
P1 Rh1 Rh2 83.28(3) . . ?
P1 Rh1 P4 82.41(4) . . ?
P1 Rh1 P6 142.02(5) . . ?
P1 Rh1 P7 104.72(4) . . ?
P4 Rh1 Rh2 159.49(3) . . ?
P4 Rh1 P6 100.75(4) . . ?
P4 Rh1 P7 105.39(4) . . ?
P6 Rh1 Rh2 81.86(3) . . ?
P6 Rh1 P7 110.65(4) . . ?
P7 Rh1 Rh2 92.41(3) . . ?
P2 Rh2 Rh1 83.17(3) . . ?
P2 Rh2 P3 111.10(4) . . ?
P3 Rh2 Rh1 92.75(3) . . ?
P5 Rh2 Rh1 83.76(3) . . ?
P5 Rh2 P2 143.50(5) . . ?
P5 Rh2 P3 103.43(4) . . ?
P5 Rh2 P8 82.48(4) . . ?
P8 Rh2 Rh1 159.68(4) . . ?
P8 Rh2 P2 99.28(4) . . ?
P8 Rh2 P3 104.94(5) . . ?
O1 P1 Rh1 126.42(12) . . ?
O1 P1 O3 95.36(17) . . ?
O2 P1 Rh1 123.75(13) . . ?
O2 P1 O1 96.99(17) . . ?
O2 P1 O3 93.26(16) . . ?
O3 P1 Rh1 113.27(12) . . ?
C1 P2 Rh2 124.42(16) . . ?
C1 P2 C5 101.7(2) . . ?
C5 P2 Rh2 133.64(17) . . ?
C6 P3 Rh2 125.22(16) . . ?
C6 P3 C10 99.6(2) . . ?
C10 P3 Rh2 127.01(17) . . ?
C11 P4 Rh1 146.31(17) . . ?
C11 P4 C15 102.9(2) . . ?
C15 P4 Rh1 109.97(16) . . ?
O4 P5 Rh2 125.90(12) . . ?
O4 P5 O6 95.92(17) . . ?
O5 P5 Rh2 123.78(13) . . ?
O5 P5 O4 96.87(17) . . ?
O5 P5 O6 93.92(16) . . ?
O6 P5 Rh2 113.09(12) . . ?
C57 P6 Rh1 124.43(16) . . ?
C61 P6 Rh1 134.74(16) . . ?
C61 P6 C57 100.8(2) . . ?
C34 P7 Rh1 127.29(16) . . ?
C38 P7 Rh1 127.68(16) . . ?
C38 P7 C34 99.6(2) . . ?
C86 P8 Rh2 110.29(16) . . ?
C86 P8 C90 103.3(2) . . ?
C90 P8 Rh2 146.07(16) . . ?
C1 O1 P1 123.0(3) . . ?
C6 O2 P1 123.9(3) . . ?
C15 O3 P1 117.6(3) . . ?
C57 O4 P5 121.3(3) . . ?
C34 O5 P5 124.5(3) . . ?
C86 O6 P5 117.7(3) . . ?
O1 C1 P2 117.4(3) . . ?
C2 C1 P2 125.1(4) . . ?
C2 C1 O1 117.4(4) . . ?
C1 C2 H2 118.2 . . ?
C1 C2 C3 123.7(4) . . ?
C3 C2 H2 118.2 . . ?
C2 C3 C74 120.1(4) . . ?
C4 C3 C2 121.0(4) . . ?
C4 C3 C74 118.9(4) . . ?
C3 C4 H4 116.9 . . ?
C3 C4 C5 126.1(5) . . ?
C5 C4 H4 116.9 . . ?
C4 C5 P2 122.4(4) . . ?
C4 C5 C80 119.6(4) . . ?
C80 C5 P2 118.0(3) . . ?
O2 C6 P3 118.6(3) . . ?
C7 C6 P3 126.7(4) . . ?
C7 C6 O2 114.7(4) . . ?
C6 C7 H7 118.4 . . ?
C6 C7 C8 123.1(5) . . ?
C8 C7 H7 118.4 . . ?
C7 C8 C22 119.3(5) . . ?
C9 C8 C7 120.6(5) . . ?
C9 C8 C22 120.0(5) . . ?
C8 C9 H9 117.0 . . ?
C10 C9 C8 126.1(5) . . ?
C10 C9 H9 117.0 . . ?
C9 C10 P3 123.7(4) . . ?
C9 C10 C16 118.7(4) . . ?
C16 C10 P3 117.6(4) . . ?
C12 C11 P4 120.7(4) . . ?
C12 C11 C51 120.0(4) . . ?
C51 C11 P4 119.3(3) . . ?
C11 C12 H12 116.7 . . ?
C13 C12 C11 126.5(5) . . ?
C13 C12 H12 116.7 . . ?
C12 C13 C14 122.1(4) . . ?
C12 C13 C45 119.4(4) . . ?
C14 C13 C45 118.5(4) . . ?
C13 C14 H14 119.0 . . ?
C15 C14 C13 121.9(4) . . ?
C15 C14 H14 119.0 . . ?
O3 C15 P4 115.7(3) . . ?
C14 C15 P4 125.8(4) . . ?
C14 C15 O3 118.5(4) . . ?
C17 C16 C10 120.4(5) . . ?
C21 C16 C10 120.6(5) . . ?
C21 C16 C17 119.0(5) . . ?
C16 C17 H17 119.9 . . ?
C16 C17 C18 120.2(5) . . ?
C18 C17 H17 119.9 . . ?
C17 C18 H18 120.1 . . ?
C19 C18 C17 119.8(6) . . ?
C19 C18 H18 120.1 . . ?
C18 C19 H19 119.8 . . ?
C20 C19 C18 120.4(5) . . ?
C20 C19 H19 119.8 . . ?
C19 C20 H20 120.1 . . ?
C19 C20 C21 119.8(6) . . ?
C21 C20 H20 120.1 . . ?
C16 C21 H21 119.6 . . ?
C20 C21 C16 120.8(6) . . ?
C20 C21 H21 119.6 . . ?
C23 C22 C8 121.0(6) . . ?
C23 C22 C27 118.7(6) . . ?
C27 C22 C8 120.2(6) . . ?
C22 C23 H23 120.0 . . ?
C22 C23 C24 120.1(8) . . ?
C24 C23 H23 120.0 . . ?
C23 C24 H24 120.2 . . ?
C25 C24 C23 119.6(8) . . ?
C25 C24 H24 120.2 . . ?
C24 C25 H25 119.5 . . ?
C26 C25 C24 120.9(8) . . ?
C26 C25 H25 119.5 . . ?
C25 C26 H26 120.4 . . ?
C25 C26 C27 119.2(8) . . ?
C27 C26 H26 120.4 . . ?
C22 C27 H27 119.3 . . ?
C26 C27 C22 121.3(7) . . ?
C26 C27 H27 119.3 . . ?
C29 C28 C33 119.2(5) . . ?
C29 C28 C38 120.7(4) . . ?
C33 C28 C38 120.0(5) . . ?
C28 C29 H29 119.9 . . ?
C28 C29 C30 120.2(5) . . ?
C30 C29 H29 119.9 . . ?
C29 C30 H30 119.9 . . ?
C31 C30 C29 120.3(5) . . ?
C31 C30 H30 119.9 . . ?
C30 C31 H31 119.8 . . ?
C30 C31 C32 120.4(5) . . ?
C32 C31 H31 119.8 . . ?
C31 C32 H32 120.0 . . ?
C31 C32 C33 120.0(5) . . ?
C33 C32 H32 120.0 . . ?
C28 C33 C32 119.9(6) . . ?
C28 C33 H33 120.0 . . ?
C32 C33 H33 120.0 . . ?
O5 C34 P7 119.1(3) . . ?
C35 C34 P7 126.6(4) . . ?
C35 C34 O5 114.3(4) . . ?
C34 C35 H35 118.2 . . ?
C34 C35 C36 123.5(4) . . ?
C36 C35 H35 118.2 . . ?
C35 C36 C39 121.2(4) . . ?
C37 C36 C35 120.3(4) . . ?
C37 C36 C39 118.5(4) . . ?
C36 C37 H37 117.0 . . ?
C38 C37 C36 126.0(4) . . ?
C38 C37 H37 117.0 . . ?
C28 C38 P7 118.9(3) . . ?
C37 C38 P7 124.0(4) . . ?
C37 C38 C28 117.0(4) . . ?
C40 C39 C36 121.4(5) . . ?
C40 C39 C44 119.1(5) . . ?
C44 C39 C36 119.5(5) . . ?
C39 C40 H40 120.5 . . ?
C39 C40 C41 119.1(5) . . ?
C41 C40 H40 120.5 . . ?
C40 C41 H41 119.3 . . ?
C42 C41 C40 121.5(6) . . ?
C42 C41 H41 119.3 . . ?
C41 C42 H42 120.1 . . ?
C41 C42 C43 119.8(5) . . ?
C43 C42 H42 120.1 . . ?
C42 C43 H43 120.4 . . ?
C42 C43 C44 119.2(5) . . ?
C44 C43 H43 120.4 . . ?
C39 C44 H44 119.3 . . ?
C43 C44 C39 121.3(5) . . ?
C43 C44 H44 119.3 . . ?
C46 C45 C13 121.1(5) . . ?
C46 C45 C50 117.6(5) . . ?
C50 C45 C13 121.2(5) . . ?
C45 C46 H46 119.5 . . ?
C45 C46 C47 121.0(5) . . ?
C47 C46 H46 119.5 . . ?
C46 C47 H47 119.7 . . ?
C48 C47 C46 120.5(6) . . ?
C48 C47 H47 119.7 . . ?
C47 C48 H48 120.5 . . ?
C47 C48 C49 119.1(5) . . ?
C49 C48 H48 120.5 . . ?
C48 C49 H49 119.5 . . ?
C50 C49 C48 121.1(6) . . ?
C50 C49 H49 119.5 . . ?
C45 C50 H50 119.7 . . ?
C49 C50 C45 120.7(5) . . ?
C49 C50 H50 119.7 . . ?
C52 C51 C11 120.4(4) . . ?
C56 C51 C11 121.5(5) . . ?
C56 C51 C52 118.0(5) . . ?
C51 C52 H52 119.7 . . ?
C53 C52 C51 120.6(5) . . ?
C53 C52 H52 119.7 . . ?
C52 C53 H53 119.9 . . ?
C54 C53 C52 120.1(6) . . ?
C54 C53 H53 119.9 . . ?
C53 C54 H54 120.1 . . ?
C53 C54 C55 119.8(5) . . ?
C55 C54 H54 120.1 . . ?
C54 C55 H55 119.6 . . ?
C54 C55 C56 120.9(5) . . ?
C56 C55 H55 119.6 . . ?
C51 C56 H56 119.7 . . ?
C55 C56 C51 120.6(5) . . ?
C55 C56 H56 119.7 . . ?
O4 C57 P6 116.3(3) . . ?
C58 C57 P6 126.1(4) . . ?
C58 C57 O4 117.6(4) . . ?
C57 C58 H58 118.5 . . ?
C57 C58 C59 123.1(4) . . ?
C59 C58 H58 118.5 . . ?
C58 C59 C60 120.7(4) . . ?
C58 C59 C68 120.5(4) . . ?
C60 C59 C68 118.7(4) . . ?
C59 C60 H60 117.0 . . ?
C61 C60 C59 125.9(5) . . ?
C61 C60 H60 117.0 . . ?
C60 C61 P6 123.5(4) . . ?
C60 C61 C62 119.2(4) . . ?
C62 C61 P6 117.4(3) . . ?
C63 C62 C61 122.0(4) . . ?
C63 C62 C67 118.8(5) . . ?
C67 C62 C61 119.1(4) . . ?
C62 C63 H63 119.9 . . ?
C62 C63 C64 120.1(5) . . ?
C64 C63 H63 119.9 . . ?
C63 C64 H64 120.0 . . ?
C65 C64 C63 120.0(6) . . ?
C65 C64 H64 120.0 . . ?
C64 C65 H65 119.8 . . ?
C66 C65 C64 120.4(5) . . ?
C66 C65 H65 119.8 . . ?
C65 C66 H66 120.1 . . ?
C65 C66 C67 119.9(5) . . ?
C67 C66 H66 120.1 . . ?
C62 C67 H67 119.6 . . ?
C66 C67 C62 120.7(5) . . ?
C66 C67 H67 119.6 . . ?
C69 C68 C59 121.0(5) . . ?
C69 C68 C73 117.7(5) . . ?
C73 C68 C59 121.3(5) . . ?
C68 C69 H69 119.2 . . ?
C70 C69 C68 121.6(6) . . ?
C70 C69 H69 119.2 . . ?
C69 C70 H70 120.0 . . ?
C71 C70 C69 120.1(7) . . ?
C71 C70 H70 120.0 . . ?
C70 C71 H71 120.1 . . ?
C70 C71 C72 119.8(6) . . ?
C72 C71 H71 120.1 . . ?
C71 C72 H72 119.8 . . ?
C71 C72 C73 120.3(7) . . ?
C73 C72 H72 119.8 . . ?
C68 C73 C72 120.5(6) . . ?
C68 C73 H73 119.7 . . ?
C72 C73 H73 119.7 . . ?
C75 C74 C3 120.4(5) . . ?
C79 C74 C3 121.4(5) . . ?
C79 C74 C75 118.2(5) . . ?
C74 C75 H75 119.7 . . ?
C76 C75 C74 120.5(6) . . ?
C76 C75 H75 119.7 . . ?
C75 C76 H76 120.0 . . ?
C77 C76 C75 120.1(6) . . ?
C77 C76 H76 120.0 . . ?
C76 C77 H77 120.0 . . ?
C78 C77 C76 119.9(6) . . ?
C78 C77 H77 120.0 . . ?
C77 C78 H78 119.8 . . ?
C77 C78 C79 120.3(7) . . ?
C79 C78 H78 119.8 . . ?
C74 C79 H79 119.5 . . ?
C78 C79 C74 120.9(6) . . ?
C78 C79 H79 119.5 . . ?
C81 C80 C5 121.4(4) . . ?
C81 C80 C85 118.9(5) . . ?
C85 C80 C5 119.7(5) . . ?
C80 C81 H81 119.7 . . ?
C82 C81 C80 120.7(5) . . ?
C82 C81 H81 119.7 . . ?
C81 C82 H82 119.9 . . ?
C83 C82 C81 120.2(6) . . ?
C83 C82 H82 119.9 . . ?
C82 C83 H83 120.2 . . ?
C82 C83 C84 119.7(5) . . ?
C84 C83 H83 120.2 . . ?
C83 C84 H84 119.6 . . ?
C83 C84 C85 120.8(6) . . ?
C85 C84 H84 119.6 . . ?
C80 C85 C84 119.7(6) . . ?
C80 C85 H85 120.1 . . ?
C84 C85 H85 120.1 . . ?
O6 C86 P8 115.8(3) . . ?
C87 C86 P8 125.6(4) . . ?
C87 C86 O6 118.6(4) . . ?
C86 C87 H87 119.0 . . ?
C86 C87 C88 121.9(4) . . ?
C88 C87 H87 119.0 . . ?
C87 C88 C97 118.4(4) . . ?
C89 C88 C87 121.6(4) . . ?
C89 C88 C97 119.9(4) . . ?
C88 C89 H89 116.2 . . ?
C88 C89 C90 127.7(4) . . ?
C90 C89 H89 116.2 . . ?
C89 C90 P8 119.8(4) . . ?
C89 C90 C91 120.8(4) . . ?
C91 C90 P8 119.4(3) . . ?
C92 C91 C90 121.2(5) . . ?
C92 C91 C96 118.5(5) . . ?
C96 C91 C90 120.3(5) . . ?
C91 C92 H92 119.8 . . ?
C93 C92 C91 120.3(5) . . ?
C93 C92 H92 119.8 . . ?
C92 C93 H93 119.7 . . ?
C94 C93 C92 120.6(6) . . ?
C94 C93 H93 119.7 . . ?
C93 C94 H94 120.1 . . ?
C93 C94 C95 119.7(5) . . ?
C95 C94 H94 120.1 . . ?
C94 C95 H95 120.0 . . ?
C94 C95 C96 120.1(6) . . ?
C96 C95 H95 120.0 . . ?
C91 C96 H96 119.6 . . ?
C95 C96 C91 120.7(5) . . ?
C95 C96 H96 119.6 . . ?
C98 C97 C88 120.6(4) . . ?
C102 C97 C88 121.3(4) . . ?
C102 C97 C98 118.0(4) . . ?
C97 C98 H98 119.0 . . ?
C99 C98 C97 121.9(5) . . ?
C99 C98 H98 119.0 . . ?
C98 C99 H99 120.3 . . ?
C100 C99 C98 119.4(5) . . ?
C100 C99 H99 120.3 . . ?
C99 C100 H100 119.9 . . ?
C99 C100 C101 120.1(5) . . ?
C101 C100 H100 119.9 . . ?
C100 C101 H101 120.1 . . ?
C102 C101 C100 119.9(5) . . ?
C102 C101 H101 120.1 . . ?
C97 C102 C101 120.7(5) . . ?
C97 C102 H102 119.7 . . ?
C101 C102 H102 119.7 . . ?
C106 O7 C103 105.6(8) . . ?
O7 C103 H10K 108.7 . . ?
O7 C103 H10L 108.7 . . ?
H10K C103 H10L 107.6 . . ?
C104 C103 O7 114.1(10) . . ?
C104 C103 H10K 108.7 . . ?
C104 C103 H10L 108.7 . . ?
C103 C104 H10J 110.6 . . ?
C103 C104 H10I 110.6 . . ?
C103 C104 C105 105.5(10) . . ?
H10J C104 H10I 108.8 . . ?
C105 C104 H10J 110.6 . . ?
C105 C104 H10I 110.6 . . ?
C104 C105 H10M 111.8 . . ?
C104 C105 H10N 111.8 . . ?
C104 C105 C106 100.1(8) . . ?
H10M C105 H10N 109.5 . . ?
C106 C105 H10M 111.8 . . ?
C106 C105 H10N 111.8 . . ?
O7 C106 C105 112.7(9) . . ?
O7 C106 H10G 109.0 . . ?
O7 C106 H10H 109.0 . . ?
C105 C106 H10G 109.0 . . ?
C105 C106 H10H 109.0 . . ?
H10G C106 H10H 107.8 . . ?
C110 O8 C107 107.2(6) . . ?
O8 C107 H10A 111.1 . . ?
O8 C107 H10B 111.1 . . ?
O8 C107 C108 103.4(6) . . ?
H10A C107 H10B 109.0 . . ?
C108 C107 H10A 111.1 . . ?
C108 C107 H10B 111.1 . . ?
C107 C108 H10C 111.1 . . ?
C107 C108 H10D 111.1 . . ?
C107 C108 C109 103.5(7) . . ?
H10C C108 H10D 109.0 . . ?
C109 C108 H10C 111.1 . . ?
C109 C108 H10D 111.1 . . ?
C108 C109 H10E 111.2 . . ?
C108 C109 H10F 111.2 . . ?
C108 C109 C110 103.0(7) . . ?
H10E C109 H10F 109.1 . . ?
C110 C109 H10E 111.2 . . ?
C110 C109 H10F 111.2 . . ?
O8 C110 C109 106.7(7) . . ?
O8 C110 H11A 110.4 . . ?
O8 C110 H11B 110.4 . . ?
C109 C110 H11A 110.4 . . ?
C109 C110 H11B 110.4 . . ?
H11A C110 H11B 108.6 . . ?
C111 O9 C114 107.5(9) . . ?
O9 C111 H11C 109.8 . . ?
O9 C111 H11D 109.8 . . ?
O9 C111 C112 109.4(12) . . ?
H11C C111 H11D 108.2 . . ?
C112 C111 H11C 109.8 . . ?
C112 C111 H11D 109.8 . . ?
C111 C112 H11E 111.0 . . ?
C111 C112 H11F 111.0 . . ?
C111 C112 C113 103.6(13) . . ?
H11E C112 H11F 109.0 . . ?
C113 C112 H11E 111.0 . . ?
C113 C112 H11F 111.0 . . ?
C112 C113 H11I 110.4 . . ?
C112 C113 H11J 110.4 . . ?
H11I C113 H11J 108.6 . . ?
C114 C113 C112 106.7(13) . . ?
C114 C113 H11I 110.4 . . ?
C114 C113 H11J 110.4 . . ?
O9 C114 H11G 110.2 . . ?
O9 C114 H11H 110.2 . . ?
C113 C114 O9 107.4(10) . . ?
C113 C114 H11G 110.2 . . ?
C113 C114 H11H 110.2 . . ?
H11G C114 H11H 108.5 . . ?
C115 O10 C118 109.6(13) . . ?
O10 C115 H11S 110.5 . . ?
O10 C115 H11T 110.5 . . ?
O10 C115 C116 106.0(16) . . ?
H11S C115 H11T 108.7 . . ?
C116 C115 H11S 110.5 . . ?
C116 C115 H11T 110.5 . . ?
C115 C116 H11M 108.8 . . ?
C115 C116 H11N 108.8 . . ?
C115 C116 C117 113.9(16) . . ?
H11M C116 H11N 107.7 . . ?
C117 C116 H11M 108.8 . . ?
C117 C116 H11N 108.8 . . ?
C116 C117 H11O 112.6 . . ?
C116 C117 H11P 112.6 . . ?
C116 C117 C118 95.6(13) . . ?
H11O C117 H11P 110.1 . . ?
C118 C117 H11O 112.6 . . ?
C118 C117 H11P 112.6 . . ?
O10 C118 C117 109.0(11) . . ?
O10 C118 H11Q 109.9 . . ?
O10 C118 H11R 109.9 . . ?
C117 C118 H11Q 109.9 . . ?
C117 C118 H11R 109.9 . . ?
H11Q C118 H11R 108.3 . . ?
C122 O11 C119 105.8(9) . . ?
O11 C119 H11K 109.1 . . ?
O11 C119 H11L 109.1 . . ?
H11K C119 H11L 107.8 . . ?
C120 C119 O11 112.5(10) . . ?
C120 C119 H11K 109.1 . . ?
C120 C119 H11L 109.1 . . ?
C119 C120 H12E 110.7 . . ?
C119 C120 H12F 110.7 . . ?
C119 C120 C121 105.3(10) . . ?
H12E C120 H12F 108.8 . . ?
C121 C120 H12E 110.7 . . ?
C121 C120 H12F 110.7 . . ?
C120 C121 H12A 111.7 . . ?
C120 C121 H12B 111.7 . . ?
C120 C121 C122 100.2(9) . . ?
H12A C121 H12B 109.5 . . ?
C122 C121 H12A 111.7 . . ?
C122 C121 H12B 111.7 . . ?
O11 C122 C121 113.5(10) . . ?
O11 C122 H12C 108.9 . . ?
O11 C122 H12D 108.9 . . ?
C121 C122 H12C 108.9 . . ?
C121 C122 H12D 108.9 . . ?
H12C C122 H12D 107.7 . . ?
H12G C125 H12H 108.4 . . ?
C124 C125 H12G 110.1 . . ?
C124 C125 H12H 110.1 . . ?
C127 C125 H12G 110.1 . . ?
C127 C125 H12H 110.1 . . ?
C127 C125 C124 108.0 . . ?
C125 C124 H12J 110.1 . . ?
C125 C124 H12I 110.1 . . ?
H12J C124 H12I 108.4 . . ?
C130 C124 C125 108.0 . . ?
C130 C124 H12J 110.1 . . ?
C130 C124 H12I 110.1 . . ?
C124 C130 H13A 110.1 . . ?
C124 C130 H13B 110.1 . . ?
C124 C130 O12 108.0 . . ?
H13A C130 H13B 108.4 . . ?
O12 C130 H13A 110.1 . . ?
O12 C130 H13B 110.1 . . ?
C127 O12 C130 108.0 . . ?
C125 C127 H12K 110.1 . . ?
C125 C127 H12L 110.1 . . ?
O12 C127 C125 108.0 . . ?
O12 C127 H12K 110.1 . . ?
O12 C127 H12L 110.1 . . ?
H12K C127 H12L 108.4 . . ?
H12M C128 H12N 108.4 . . ?
C126 C128 H12M 110.1 . . ?
C126 C128 H12N 110.1 . . ?
C126 C128 C129 108.0 . . ?
C129 C128 H12M 110.1 . . ?
C129 C128 H12N 110.1 . . ?
C128 C126 H12O 110.1 . . ?
C128 C126 H12P 110.1 . . ?
C128 C126 O13 108.0 . . ?
H12O C126 H12P 108.4 . . ?
O13 C126 H12O 110.1 . . ?
O13 C126 H12P 110.1 . . ?
C123 O13 C126 108.0 . . ?
O13 C123 H12Q 110.1 . . ?
O13 C123 H12R 110.1 . . ?
O13 C123 C129 108.0 . . ?
H12Q C123 H12R 108.4 . . ?
C129 C123 H12Q 110.1 . . ?
C129 C123 H12R 110.1 . . ?
C128 C129 H12T 110.1 . . ?
C128 C129 H12S 110.1 . . ?
C123 C129 C128 108.0 . . ?
C123 C129 H12T 110.1 . . ?
C123 C129 H12S 110.1 . . ?
H12T C129 H12S 108.4 . . ?

loop_
_geom_bond_atom_site_label_1
_geom_bond_atom_site_label_2
_geom_bond_distance
_geom_bond_site_symmetry_2
_geom_bond_publ_flag
Rh1 Rh2 2.8396(4) . ?
Rh1 P1 2.1871(12) . ?
Rh1 P4 2.2259(11) . ?
Rh1 P6 2.2573(12) . ?
Rh1 P7 2.3072(12) . ?
Rh2 P2 2.2603(12) . ?
Rh2 P3 2.3092(12) . ?
Rh2 P5 2.1865(12) . ?
Rh2 P8 2.2214(12) . ?
P1 O1 1.637(3) . ?
P1 O2 1.612(3) . ?
P1 O3 1.645(3) . ?
P2 C1 1.735(5) . ?
P2 C5 1.737(5) . ?
P3 C6 1.745(5) . ?
P3 C10 1.747(5) . ?
P4 C11 1.730(5) . ?
P4 C15 1.736(5) . ?
P5 O4 1.636(3) . ?
P5 O5 1.609(3) . ?
P5 O6 1.651(3) . ?
P6 C57 1.734(5) . ?
P6 C61 1.730(5) . ?
P7 C34 1.750(5) . ?
P7 C38 1.743(5) . ?
P8 C86 1.732(5) . ?
P8 C90 1.736(4) . ?
O1 C1 1.392(5) . ?
O2 C6 1.401(5) . ?
O3 C15 1.389(6) . ?
O4 C57 1.399(5) . ?
O5 C34 1.404(5) . ?
O6 C86 1.381(5) . ?
C1 C2 1.381(7) . ?
C2 H2 0.9500 . ?
C2 C3 1.399(7) . ?
C3 C4 1.392(7) . ?
C3 C74 1.493(7) . ?
C4 H4 0.9500 . ?
C4 C5 1.395(7) . ?
C5 C80 1.495(7) . ?
C6 C7 1.376(7) . ?
C7 H7 0.9500 . ?
C7 C8 1.402(7) . ?
C8 C9 1.394(7) . ?
C8 C22 1.494(7) . ?
C9 H9 0.9500 . ?
C9 C10 1.386(7) . ?
C10 C16 1.488(7) . ?
C11 C12 1.405(6) . ?
C11 C51 1.491(7) . ?
C12 H12 0.9500 . ?
C12 C13 1.397(7) . ?
C13 C14 1.407(7) . ?
C13 C45 1.491(6) . ?
C14 H14 0.9500 . ?
C14 C15 1.375(6) . ?
C16 C17 1.390(7) . ?
C16 C21 1.386(7) . ?
C17 H17 0.9500 . ?
C17 C18 1.396(8) . ?
C18 H18 0.9500 . ?
C18 C19 1.381(9) . ?
C19 H19 0.9500 . ?
C19 C20 1.377(9) . ?
C20 H20 0.9500 . ?
C20 C21 1.385(7) . ?
C21 H21 0.9500 . ?
C22 C23 1.372(9) . ?
C22 C27 1.409(9) . ?
C23 H23 0.9500 . ?
C23 C24 1.413(10) . ?
C24 H24 0.9500 . ?
C24 C25 1.382(13) . ?
C25 H25 0.9500 . ?
C25 C26 1.373(12) . ?
C26 H26 0.9500 . ?
C26 C27 1.385(9) . ?
C27 H27 0.9500 . ?
C28 C29 1.385(7) . ?
C28 C33 1.394(7) . ?
C28 C38 1.493(6) . ?
C29 H29 0.9500 . ?
C29 C30 1.391(7) . ?
C30 H30 0.9500 . ?
C30 C31 1.368(8) . ?
C31 H31 0.9500 . ?
C31 C32 1.374(9) . ?
C32 H32 0.9500 . ?
C32 C33 1.396(7) . ?
C33 H33 0.9500 . ?
C34 C35 1.369(6) . ?
C35 H35 0.9500 . ?
C35 C36 1.408(6) . ?
C36 C37 1.399(6) . ?
C36 C39 1.485(7) . ?
C37 H37 0.9500 . ?
C37 C38 1.384(7) . ?
C39 C40 1.390(7) . ?
C39 C44 1.395(7) . ?
C40 H40 0.9500 . ?
C40 C41 1.394(8) . ?
C41 H41 0.9500 . ?
C41 C42 1.375(9) . ?
C42 H42 0.9500 . ?
C42 C43 1.385(9) . ?
C43 H43 0.9500 . ?
C43 C44 1.386(7) . ?
C44 H44 0.9500 . ?
C45 C46 1.397(7) . ?
C45 C50 1.397(7) . ?
C46 H46 0.9500 . ?
C46 C47 1.399(7) . ?
C47 H47 0.9500 . ?
C47 C48 1.367(9) . ?
C48 H48 0.9500 . ?
C48 C49 1.386(9) . ?
C49 H49 0.9500 . ?
C49 C50 1.385(7) . ?
C50 H50 0.9500 . ?
C51 C52 1.398(7) . ?
C51 C56 1.398(7) . ?
C52 H52 0.9500 . ?
C52 C53 1.395(7) . ?
C53 H53 0.9500 . ?
C53 C54 1.372(9) . ?
C54 H54 0.9500 . ?
C54 C55 1.378(9) . ?
C55 H55 0.9500 . ?
C55 C56 1.378(8) . ?
C56 H56 0.9500 . ?
C57 C58 1.376(7) . ?
C58 H58 0.9500 . ?
C58 C59 1.399(7) . ?
C59 C60 1.407(7) . ?
C59 C68 1.495(7) . ?
C60 H60 0.9500 . ?
C60 C61 1.375(7) . ?
C61 C62 1.496(6) . ?
C62 C63 1.386(7) . ?
C62 C67 1.390(7) . ?
C63 H63 0.9500 . ?
C63 C64 1.389(8) . ?
C64 H64 0.9500 . ?
C64 C65 1.381(9) . ?
C65 H65 0.9500 . ?
C65 C66 1.364(9) . ?
C66 H66 0.9500 . ?
C66 C67 1.385(7) . ?
C67 H67 0.9500 . ?
C68 C69 1.387(8) . ?
C68 C73 1.391(8) . ?
C69 H69 0.9500 . ?
C69 C70 1.384(8) . ?
C70 H70 0.9500 . ?
C70 C71 1.365(12) . ?
C71 H71 0.9500 . ?
C71 C72 1.378(12) . ?
C72 H72 0.9500 . ?
C72 C73 1.391(9) . ?
C73 H73 0.9500 . ?
C74 C75 1.399(8) . ?
C74 C79 1.389(8) . ?
C75 H75 0.9500 . ?
C75 C76 1.392(8) . ?
C76 H76 0.9500 . ?
C76 C77 1.378(11) . ?
C77 H77 0.9500 . ?
C77 C78 1.377(10) . ?
C78 H78 0.9500 . ?
C78 C79 1.386(8) . ?
C79 H79 0.9500 . ?
C80 C81 1.389(7) . ?
C80 C85 1.390(7) . ?
C81 H81 0.9500 . ?
C81 C82 1.385(7) . ?
C82 H82 0.9500 . ?
C82 C83 1.373(9) . ?
C83 H83 0.9500 . ?
C83 C84 1.377(9) . ?
C84 H84 0.9500 . ?
C84 C85 1.390(8) . ?
C85 H85 0.9500 . ?
C86 C87 1.373(6) . ?
C87 H87 0.9500 . ?
C87 C88 1.412(7) . ?
C88 C89 1.391(7) . ?
C88 C97 1.485(6) . ?
C89 H89 0.9500 . ?
C89 C90 1.395(6) . ?
C90 C91 1.484(7) . ?
C91 C92 1.395(7) . ?
C91 C96 1.400(7) . ?
C92 H92 0.9500 . ?
C92 C93 1.392(8) . ?
C93 H93 0.9500 . ?
C93 C94 1.379(9) . ?
C94 H94 0.9500 . ?
C94 C95 1.386(9) . ?
C95 H95 0.9500 . ?
C95 C96 1.388(8) . ?
C96 H96 0.9500 . ?
C97 C98 1.393(7) . ?
C97 C102 1.391(7) . ?
C98 H98 0.9500 . ?
C98 C99 1.382(7) . ?
C99 H99 0.9500 . ?
C99 C100 1.378(8) . ?
C100 H100 0.9500 . ?
C100 C101 1.394(9) . ?
C101 H101 0.9500 . ?
C101 C102 1.392(7) . ?
C102 H102 0.9500 . ?
O7 C103 1.385(12) . ?
O7 C106 1.277(11) . ?
C103 H10K 0.9900 . ?
C103 H10L 0.9900 . ?
C103 C104 1.372(13) . ?
C104 H10J 0.9900 . ?
C104 H10I 0.9900 . ?
C104 C105 1.473(15) . ?
C105 H10M 0.9900 . ?
C105 H10N 0.9900 . ?
C105 C106 1.542(15) . ?
C106 H10G 0.9900 . ?
C106 H10H 0.9900 . ?
O8 C107 1.420(8) . ?
O8 C110 1.417(9) . ?
C107 H10A 0.9900 . ?
C107 H10B 0.9900 . ?
C107 C108 1.494(11) . ?
C108 H10C 0.9900 . ?
C108 H10D 0.9900 . ?
C108 C109 1.497(12) . ?
C109 H10E 0.9900 . ?
C109 H10F 0.9900 . ?
C109 C110 1.540(13) . ?
C110 H11A 0.9900 . ?
C110 H11B 0.9900 . ?
O9 C111 1.388(13) . ?
O9 C114 1.457(12) . ?
C111 H11C 0.9900 . ?
C111 H11D 0.9900 . ?
C111 C112 1.393(13) . ?
C112 H11E 0.9900 . ?
C112 H11F 0.9900 . ?
C112 C113 1.531(19) . ?
C113 H11I 0.9900 . ?
C113 H11J 0.9900 . ?
C113 C114 1.389(17) . ?
C114 H11G 0.9900 . ?
C114 H11H 0.9900 . ?
O10 C115 1.334(18) . ?
O10 C118 1.453(15) . ?
C115 H11S 0.9900 . ?
C115 H11T 0.9900 . ?
C115 C116 1.404(15) . ?
C116 H11M 0.9900 . ?
C116 H11N 0.9900 . ?
C116 C117 1.48(2) . ?
C117 H11O 0.9900 . ?
C117 H11P 0.9900 . ?
C117 C118 1.549(18) . ?
C118 H11Q 0.9900 . ?
C118 H11R 0.9900 . ?
O11 C119 1.379(12) . ?
O11 C122 1.273(13) . ?
C119 H11K 0.9900 . ?
C119 H11L 0.9900 . ?
C119 C120 1.372(14) . ?
C120 H12E 0.9900 . ?
C120 H12F 0.9900 . ?
C120 C121 1.467(15) . ?
C121 H12A 0.9900 . ?
C121 H12B 0.9900 . ?
C121 C122 1.502(16) . ?
C122 H12C 0.9900 . ?
C122 H12D 0.9900 . ?
C125 H12G 0.9900 . ?
C125 H12H 0.9900 . ?
C125 C124 1.4200 . ?
C125 C127 1.4200 . ?
C124 H12J 0.9900 . ?
C124 H12I 0.9900 . ?
C124 C130 1.4200 . ?
C130 H13A 0.9900 . ?
C130 H13B 0.9900 . ?
C130 O12 1.4200 . ?
O12 C127 1.4200 . ?
C127 H12K 0.9900 . ?
C127 H12L 0.9900 . ?
C128 H12M 0.9900 . ?
C128 H12N 0.9900 . ?
C128 C126 1.4200 . ?
C128 C129 1.4200 . ?
C126 H12O 0.9900 . ?
C126 H12P 0.9900 . ?
C126 O13 1.4200 . ?
O13 C123 1.4200 . ?
C123 H12Q 0.9900 . ?
C123 H12R 0.9900 . ?
C123 C129 1.4200 . ?
C129 H12T 0.9900 . ?
C129 H12S 0.9900 . ?

loop_
_geom_torsion_atom_site_label_1
_geom_torsion_atom_site_label_2
_geom_torsion_atom_site_label_3
_geom_torsion_atom_site_label_4
_geom_torsion
_geom_torsion_site_symmetry_1
_geom_torsion_site_symmetry_2
_geom_torsion_site_symmetry_3
_geom_torsion_site_symmetry_4
_geom_torsion_publ_flag
Rh1 P1 O1 C1 -0.9(4) . . . . ?
Rh1 P1 O2 C6 -35.1(4) . . . . ?
Rh1 P1 O3 C15 8.6(3) . . . . ?
Rh1 P4 C11 C12 -168.9(3) . . . . ?
Rh1 P4 C11 C51 9.2(6) . . . . ?
Rh1 P4 C15 O3 -5.9(4) . . . . ?
Rh1 P4 C15 C14 172.1(4) . . . . ?
Rh1 P6 C57 O4 -1.2(4) . . . . ?
Rh1 P6 C57 C58 -179.5(4) . . . . ?
Rh1 P6 C61 C60 178.6(3) . . . . ?
Rh1 P6 C61 C62 -0.4(5) . . . . ?
Rh1 P7 C34 O5 28.4(4) . . . . ?
Rh1 P7 C34 C35 -154.8(3) . . . . ?
Rh1 P7 C38 C28 -26.9(5) . . . . ?
Rh1 P7 C38 C37 155.0(3) . . . . ?
Rh2 P2 C1 O1 1.2(4) . . . . ?
Rh2 P2 C1 C2 -175.0(4) . . . . ?
Rh2 P2 C5 C4 173.7(3) . . . . ?
Rh2 P2 C5 C80 -5.5(5) . . . . ?
Rh2 P3 C6 O2 34.3(4) . . . . ?
Rh2 P3 C6 C7 -148.3(4) . . . . ?
Rh2 P3 C10 C9 147.4(4) . . . . ?
Rh2 P3 C10 C16 -32.9(5) . . . . ?
Rh2 P5 O4 C57 -7.5(4) . . . . ?
Rh2 P5 O5 C34 -41.7(4) . . . . ?
Rh2 P5 O6 C86 8.3(3) . . . . ?
Rh2 P8 C86 O6 -2.3(4) . . . . ?
Rh2 P8 C86 C87 176.9(4) . . . . ?
Rh2 P8 C90 C89 -173.5(3) . . . . ?
Rh2 P8 C90 C91 6.7(6) . . . . ?
P1 O1 C1 P2 42.8(5) . . . . ?
P1 O1 C1 C2 -140.7(4) . . . . ?
P1 O2 C6 P3 -34.8(5) . . . . ?
P1 O2 C6 C7 147.6(4) . . . . ?
P1 O3 C15 P4 -1.5(4) . . . . ?
P1 O3 C15 C14 -179.7(3) . . . . ?
P2 C1 C2 C3 0.8(7) . . . . ?
P2 C5 C80 C81 -49.9(6) . . . . ?
P2 C5 C80 C85 128.9(5) . . . . ?
P3 C6 C7 C8 -0.1(8) . . . . ?
P3 C10 C16 C17 -57.9(6) . . . . ?
P3 C10 C16 C21 124.9(5) . . . . ?
P4 C11 C12 C13 3.1(7) . . . . ?
P4 C11 C51 C52 -28.6(6) . . . . ?
P4 C11 C51 C56 150.8(4) . . . . ?
P5 O4 C57 P6 49.0(4) . . . . ?
P5 O4 C57 C58 -132.5(4) . . . . ?
P5 O5 C34 P7 -25.8(5) . . . . ?
P5 O5 C34 C35 157.1(3) . . . . ?
P5 O6 C86 P8 -3.7(5) . . . . ?
P5 O6 C86 C87 177.0(3) . . . . ?
P6 C57 C58 C59 1.2(8) . . . . ?
P6 C61 C62 C63 -66.4(6) . . . . ?
P6 C61 C62 C67 113.3(5) . . . . ?
P7 C34 C35 C36 -1.0(7) . . . . ?
P8 C86 C87 C88 -1.3(7) . . . . ?
P8 C90 C91 C92 -28.8(7) . . . . ?
P8 C90 C91 C96 151.9(4) . . . . ?
O1 P1 O2 C6 108.1(3) . . . . ?
O1 P1 O3 C15 -125.0(3) . . . . ?
O1 C1 C2 C3 -175.4(4) . . . . ?
O2 P1 O1 C1 -142.7(3) . . . . ?
O2 P1 O3 C15 137.6(3) . . . . ?
O2 C6 C7 C8 177.3(4) . . . . ?
O3 P1 O1 C1 123.3(4) . . . . ?
O3 P1 O2 C6 -156.1(3) . . . . ?
O4 P5 O5 C34 100.6(3) . . . . ?
O4 P5 O6 C86 -125.0(3) . . . . ?
O4 C57 C58 C59 -177.1(4) . . . . ?
O5 P5 O4 C57 -148.7(3) . . . . ?
O5 P5 O6 C86 137.7(3) . . . . ?
O5 C34 C35 C36 175.9(4) . . . . ?
O6 P5 O4 C57 116.6(3) . . . . ?
O6 P5 O5 C34 -162.9(3) . . . . ?
O6 C86 C87 C88 177.9(4) . . . . ?
C1 P2 C5 C4 -0.8(5) . . . . ?
C1 P2 C5 C80 179.9(4) . . . . ?
C1 C2 C3 C4 -1.3(8) . . . . ?
C1 C2 C3 C74 -179.9(5) . . . . ?
C2 C3 C4 C5 0.6(8) . . . . ?
C2 C3 C74 C75 -141.8(5) . . . . ?
C2 C3 C74 C79 39.2(7) . . . . ?
C3 C4 C5 P2 0.5(7) . . . . ?
C3 C4 C5 C80 179.8(5) . . . . ?
C3 C74 C75 C76 -178.1(5) . . . . ?
C3 C74 C79 C78 177.7(6) . . . . ?
C4 C3 C74 C75 39.6(7) . . . . ?
C4 C3 C74 C79 -139.3(5) . . . . ?
C4 C5 C80 C81 130.9(5) . . . . ?
C4 C5 C80 C85 -50.4(7) . . . . ?
C5 P2 C1 O1 176.5(3) . . . . ?
C5 P2 C1 C2 0.2(5) . . . . ?
C5 C80 C81 C82 176.8(5) . . . . ?
C5 C80 C85 C84 -177.9(5) . . . . ?
C6 P3 C10 C9 -2.0(5) . . . . ?
C6 P3 C10 C16 177.8(4) . . . . ?
C6 C7 C8 C9 -1.8(8) . . . . ?
C6 C7 C8 C22 177.4(5) . . . . ?
C7 C8 C9 C10 1.6(9) . . . . ?
C7 C8 C22 C23 140.1(6) . . . . ?
C7 C8 C22 C27 -44.3(8) . . . . ?
C8 C9 C10 P3 0.6(8) . . . . ?
C8 C9 C10 C16 -179.1(5) . . . . ?
C8 C22 C23 C24 176.5(7) . . . . ?
C8 C22 C27 C26 -173.8(6) . . . . ?
C9 C8 C22 C23 -40.7(8) . . . . ?
C9 C8 C22 C27 134.9(6) . . . . ?
C9 C10 C16 C17 121.9(5) . . . . ?
C9 C10 C16 C21 -55.4(7) . . . . ?
C10 P3 C6 O2 -175.6(3) . . . . ?
C10 P3 C6 C7 1.8(5) . . . . ?
C10 C16 C17 C18 -176.9(5) . . . . ?
C10 C16 C21 C20 177.3(5) . . . . ?
C11 P4 C15 O3 -178.5(3) . . . . ?
C11 P4 C15 C14 -0.5(5) . . . . ?
C11 C12 C13 C14 -2.5(8) . . . . ?
C11 C12 C13 C45 174.8(5) . . . . ?
C11 C51 C52 C53 178.0(5) . . . . ?
C11 C51 C56 C55 -178.3(5) . . . . ?
C12 C11 C51 C52 149.6(5) . . . . ?
C12 C11 C51 C56 -31.0(7) . . . . ?
C12 C13 C14 C15 0.2(7) . . . . ?
C12 C13 C45 C46 147.9(5) . . . . ?
C12 C13 C45 C50 -33.8(7) . . . . ?
C13 C14 C15 P4 1.1(7) . . . . ?
C13 C14 C15 O3 179.1(4) . . . . ?
C13 C45 C46 C47 179.7(5) . . . . ?
C13 C45 C50 C49 -179.4(5) . . . . ?
C14 C13 C45 C46 -34.6(7) . . . . ?
C14 C13 C45 C50 143.6(5) . . . . ?
C15 P4 C11 C12 -1.5(5) . . . . ?
C15 P4 C11 C51 176.7(4) . . . . ?
C16 C17 C18 C19 -0.6(8) . . . . ?
C17 C16 C21 C20 0.0(8) . . . . ?
C17 C18 C19 C20 0.5(9) . . . . ?
C18 C19 C20 C21 -0.2(9) . . . . ?
C19 C20 C21 C16 -0.1(9) . . . . ?
C21 C16 C17 C18 0.3(8) . . . . ?
C22 C8 C9 C10 -177.6(5) . . . . ?
C22 C23 C24 C25 -4.0(13) . . . . ?
C23 C22 C27 C26 1.9(10) . . . . ?
C23 C24 C25 C26 4.7(14) . . . . ?
C24 C25 C26 C27 -2.0(13) . . . . ?
C25 C26 C27 C22 -1.4(11) . . . . ?
C27 C22 C23 C24 0.8(11) . . . . ?
C28 C29 C30 C31 -0.6(8) . . . . ?
C29 C28 C33 C32 -0.7(8) . . . . ?
C29 C28 C38 P7 -64.3(6) . . . . ?
C29 C28 C38 C37 113.9(5) . . . . ?
C29 C30 C31 C32 0.3(9) . . . . ?
C30 C31 C32 C33 -0.1(9) . . . . ?
C31 C32 C33 C28 0.4(9) . . . . ?
C33 C28 C29 C30 0.8(8) . . . . ?
C33 C28 C38 P7 119.6(5) . . . . ?
C33 C28 C38 C37 -62.2(6) . . . . ?
C34 P7 C38 C28 178.0(4) . . . . ?
C34 P7 C38 C37 -0.1(5) . . . . ?
C34 C35 C36 C37 1.0(7) . . . . ?
C34 C35 C36 C39 -176.1(5) . . . . ?
C35 C36 C37 C38 -0.6(8) . . . . ?
C35 C36 C39 C40 -47.1(7) . . . . ?
C35 C36 C39 C44 134.0(5) . . . . ?
C36 C37 C38 P7 0.2(7) . . . . ?
C36 C37 C38 C28 -177.9(5) . . . . ?
C36 C39 C40 C41 -178.2(5) . . . . ?
C36 C39 C44 C43 179.7(5) . . . . ?
C37 C36 C39 C40 135.8(5) . . . . ?
C37 C36 C39 C44 -43.1(7) . . . . ?
C38 P7 C34 O5 -176.3(3) . . . . ?
C38 P7 C34 C35 0.5(5) . . . . ?
C38 C28 C29 C30 -175.3(5) . . . . ?
C38 C28 C33 C32 175.5(5) . . . . ?
C39 C36 C37 C38 176.6(5) . . . . ?
C39 C40 C41 C42 -1.3(9) . . . . ?
C40 C39 C44 C43 0.7(8) . . . . ?
C40 C41 C42 C43 0.5(9) . . . . ?
C41 C42 C43 C44 1.0(9) . . . . ?
C42 C43 C44 C39 -1.6(8) . . . . ?
C44 C39 C40 C41 0.7(8) . . . . ?
C45 C13 C14 C15 -177.1(4) . . . . ?
C45 C46 C47 C48 -0.5(9) . . . . ?
C46 C45 C50 C49 -1.0(8) . . . . ?
C46 C47 C48 C49 -0.7(9) . . . . ?
C47 C48 C49 C50 1.0(9) . . . . ?
C48 C49 C50 C45 -0.1(8) . . . . ?
C50 C45 C46 C47 1.4(8) . . . . ?
C51 C11 C12 C13 -175.1(5) . . . . ?
C51 C52 C53 C54 0.2(9) . . . . ?
C52 C51 C56 C55 1.1(8) . . . . ?
C52 C53 C54 C55 1.4(10) . . . . ?
C53 C54 C55 C56 -1.8(10) . . . . ?
C54 C55 C56 C51 0.5(9) . . . . ?
C56 C51 C52 C53 -1.4(8) . . . . ?
C57 P6 C61 C60 0.4(5) . . . . ?
C57 P6 C61 C62 -178.7(4) . . . . ?
C57 C58 C59 C60 -0.6(8) . . . . ?
C57 C58 C59 C68 -177.7(5) . . . . ?
C58 C59 C60 C61 -0.1(8) . . . . ?
C58 C59 C68 C69 37.7(8) . . . . ?
C58 C59 C68 C73 -144.4(6) . . . . ?
C59 C60 C61 P6 0.1(8) . . . . ?
C59 C60 C61 C62 179.2(5) . . . . ?
C59 C68 C69 C70 174.8(7) . . . . ?
C59 C68 C73 C72 -175.3(6) . . . . ?
C60 C59 C68 C69 -139.4(6) . . . . ?
C60 C59 C68 C73 38.5(8) . . . . ?
C60 C61 C62 C63 114.5(6) . . . . ?
C60 C61 C62 C67 -65.8(6) . . . . ?
C61 P6 C57 O4 177.3(3) . . . . ?
C61 P6 C57 C58 -1.0(5) . . . . ?
C61 C62 C63 C64 -179.0(5) . . . . ?
C61 C62 C67 C66 -179.6(5) . . . . ?
C62 C63 C64 C65 -1.5(10) . . . . ?
C63 C62 C67 C66 0.1(8) . . . . ?
C63 C64 C65 C66 0.2(11) . . . . ?
C64 C65 C66 C67 1.3(10) . . . . ?
C65 C66 C67 C62 -1.5(9) . . . . ?
C67 C62 C63 C64 1.3(9) . . . . ?
C68 C59 C60 C61 177.0(5) . . . . ?
C68 C69 C70 C71 1.8(13) . . . . ?
C69 C68 C73 C72 2.7(10) . . . . ?
C69 C70 C71 C72 0.0(14) . . . . ?
C70 C71 C72 C73 -0.4(13) . . . . ?
C71 C72 C73 C68 -1.0(12) . . . . ?
C73 C68 C69 C70 -3.1(11) . . . . ?
C74 C3 C4 C5 179.2(5) . . . . ?
C74 C75 C76 C77 -0.1(10) . . . . ?
C75 C74 C79 C78 -1.3(9) . . . . ?
C75 C76 C77 C78 -0.3(11) . . . . ?
C76 C77 C78 C79 -0.1(11) . . . . ?
C77 C78 C79 C74 1.0(10) . . . . ?
C79 C74 C75 C76 0.9(8) . . . . ?
C80 C81 C82 C83 2.0(10) . . . . ?
C81 C80 C85 C84 0.9(8) . . . . ?
C81 C82 C83 C84 -1.0(11) . . . . ?
C82 C83 C84 C85 0.0(11) . . . . ?
C83 C84 C85 C80 0.0(10) . . . . ?
C85 C80 C81 C82 -2.0(9) . . . . ?
C86 P8 C90 C89 -2.0(5) . . . . ?
C86 P8 C90 C91 178.1(4) . . . . ?
C86 C87 C88 C89 0.4(7) . . . . ?
C86 C87 C88 C97 -177.1(4) . . . . ?
C87 C88 C89 C90 -0.7(8) . . . . ?
C87 C88 C97 C98 -39.9(7) . . . . ?
C87 C88 C97 C102 138.0(5) . . . . ?
C88 C89 C90 P8 1.7(7) . . . . ?
C88 C89 C90 C91 -178.5(5) . . . . ?
C88 C97 C98 C99 178.6(5) . . . . ?
C88 C97 C102 C101 -178.4(5) . . . . ?
C89 C88 C97 C98 142.6(5) . . . . ?
C89 C88 C97 C102 -39.5(7) . . . . ?
C89 C90 C91 C92 151.4(5) . . . . ?
C89 C90 C91 C96 -27.9(7) . . . . ?
C90 P8 C86 O6 -177.2(3) . . . . ?
C90 P8 C86 C87 2.0(5) . . . . ?
C90 C91 C92 C93 179.6(5) . . . . ?
C90 C91 C96 C95 179.4(5) . . . . ?
C91 C92 C93 C94 0.7(10) . . . . ?
C92 C91 C96 C95 0.0(8) . . . . ?
C92 C93 C94 C95 0.7(11) . . . . ?
C93 C94 C95 C96 -1.8(11) . . . . ?
C94 C95 C96 C91 1.4(10) . . . . ?
C96 C91 C92 C93 -1.1(8) . . . . ?
C97 C88 C89 C90 176.7(5) . . . . ?
C97 C98 C99 C100 -1.0(9) . . . . ?
C98 C97 C102 C101 -0.5(8) . . . . ?
C98 C99 C100 C101 1.2(9) . . . . ?
C99 C100 C101 C102 -1.1(9) . . . . ?
C100 C101 C102 C97 0.7(8) . . . . ?
C102 C97 C98 C99 0.7(8) . . . . ?
O7 C103 C104 C105 11(2) . . . . ?
C103 O7 C106 C105 12.4(17) . . . . ?
C103 C104 C105 C106 -3.4(16) . . . . ?
C104 C105 C106 O7 -5.9(17) . . . . ?
C106 O7 C103 C104 -15.3(19) . . . . ?
O8 C107 C108 C109 39.1(8) . . . . ?
C107 O8 C110 C109 22.7(9) . . . . ?
C107 C108 C109 C110 -24.7(9) . . . . ?
C108 C109 C110 O8 2.3(10) . . . . ?
C110 O8 C107 C108 -38.7(8) . . . . ?
O9 C111 C112 C113 24(2) . . . . ?
C111 O9 C114 C113 8.8(15) . . . . ?
C111 C112 C113 C114 -18(2) . . . . ?
C112 C113 C114 O9 5.5(19) . . . . ?
C114 O9 C111 C112 -21.2(18) . . . . ?
O10 C115 C116 C117 26(3) . . . . ?
C115 O10 C118 C117 2(2) . . . . ?
C115 C116 C117 C118 -22(2) . . . . ?
C116 C117 C118 O10 11.7(17) . . . . ?
C118 O10 C115 C116 -16(2) . . . . ?
O11 C119 C120 C121 17(2) . . . . ?
C119 O11 C122 C121 9(2) . . . . ?
C119 C120 C121 C122 -9.9(18) . . . . ?
C120 C121 C122 O11 1(2) . . . . ?
C122 O11 C119 C120 -16(2) . . . . ?
C125 C124 C130 O12 0.0 . . . . ?
C124 C125 C127 O12 0.0 . . . . ?
C124 C130 O12 C127 0.0 . . . . ?
C130 O12 C127 C125 0.0 . . . . ?
C127 C125 C124 C130 0.0 . . . . ?
C128 C126 O13 C123 0.0 . . . . ?
C126 C128 C129 C123 0.0 . . . . ?
C126 O13 C123 C129 0.0 . . . . ?
O13 C123 C129 C128 0.0 . . . . ?
C129 C128 C126 O13 0.0 . . . . ?
